data_7133642
loop_
_publ_author_name
'Gearing, Hayden B.'
'S&#xf6;hnel, Tilo'
'Young, Paul'
'Lisboa, Lynn'
'Wright, L. James'
'Crowley, James D.'
'Hartinger, Christian G.'

_publ_section_title
;
 Modulating the guest binding ability within mixed-coordination geometry
 [Pd(&#x3bc;-L)<sub>4</sub>RuCl<sub>2</sub>]<sup>2+</sup> and
 [Pd(&#x3bc;-L)<sub>4</sub>Pt]<sup>4+</sup> cage architectures.
;
_journal_issue 78
_journal_name_full 'Chemical communications (Cambridge, England)'
_journal_page_first 10950
_journal_page_last 10953
_journal_paper_doi 10.1039/d4cc03613a
_journal_volume 60
_journal_year 2024
_chemical_formula_moiety 'C72 H56 N16 O4 Pd Pt, 4(C2 H6 O S), 4(B F4)'
_chemical_formula_sum 'C80 H80 B4 F16 N16 O8 Pd Pt S4'
_chemical_formula_weight 2170.57
_space_group_crystal_system monoclinic
_space_group_IT_number 14
_space_group_name_Hall '-P 2yn'
_space_group_name_H-M_alt 'P 1 21/n 1'
_atom_sites_solution_hydrogens geom
_atom_sites_solution_primary direct
_audit_creation_date 2024-06-30
_audit_creation_method
;
Olex2 1.5
(compiled 2024.01.12 svn.r2f8d729c for OlexSys, GUI svn.r6928)
;
_audit_update_record
;
2024-07-01 deposited with the CCDC.	2024-08-30 downloaded from the CCDC.
;
_cell_angle_alpha 90
_cell_angle_beta 95.0374(9)
_cell_angle_gamma 90
_cell_formula_units_Z 4
_cell_length_a 19.89755(20)
_cell_length_b 18.63351(19)
_cell_length_c 23.8075(2)
_cell_measurement_reflns_used 55518
_cell_measurement_temperature 100.0(2)
_cell_measurement_theta_max 72.2020
_cell_measurement_theta_min 2.9970
_cell_volume 8792.80(15)
_computing_cell_refinement 'CrysAlisPro 1.171.43.98a (Rigaku OD, 2023)'
_computing_data_collection 'CrysAlisPro 1.171.43.98a (Rigaku OD, 2023)'
_computing_data_reduction 'CrysAlisPro 1.171.43.98a (Rigaku OD, 2023)'
_computing_molecular_graphics 'Olex2 1.5 (Dolomanov et al., 2009)'
_computing_publication_material 'Olex2 1.5 (Dolomanov et al., 2009)'
_computing_structure_refinement 'SHELXL 2019/3 (Sheldrick, 2015)'
_computing_structure_solution 'SHELXS  (Sheldrick, 2008)'
_diffrn_ambient_environment N~2~
_diffrn_ambient_temperature 100.0(2)
_diffrn_detector 'Hybrid Pixel Array Detector'
_diffrn_detector_area_resol_mean 5.8140
_diffrn_detector_type 'Pilatus 200K'
_diffrn_measured_fraction_theta_full 1.000
_diffrn_measured_fraction_theta_max 1.000
_diffrn_measurement_details
;
List of Runs (angles in degrees, time in seconds):

  # Type    Start    End  Width  t~exp~   \w     \q     \k     \f   Frames
#--------------------------------------------------------------------------
  1  \w    -78.00  29.00   0.50    0.69    --  -46.98  86.00   8.00  214
  2  \w      5.00  32.00   0.50    0.69    --   46.98 -86.00-109.00   54
  3  \w   -168.00-123.00   0.50    2.75    --  -90.25 -86.00-109.00   90
  4  \w    -71.00 -44.00   0.50    2.75    --  -90.25  86.00   8.00   54
  5  \w    122.00 162.00   0.50    2.75    --   97.33  86.00   8.00   80
  6  \w     64.00 103.00   0.50    2.75    --   97.33 -86.00-109.00   78
  7  \w   -122.00 -74.00   0.50    0.69    --  -46.98-125.00 -60.00   96
  8  \w    -93.00 -52.00   0.50    0.69    --  -46.98 -57.00 120.00   82
  9  \w   -120.00 -27.00   0.50    0.69    --  -46.98 -57.00-120.00  186
 10  \w   -113.00 -34.00   0.50    0.69    --  -46.98 -38.00  30.00  158
 11  \w     48.00  97.00   0.50    0.69    --   46.98-125.00  90.00   98
 12  \w    -33.00  23.00   0.50    0.69    --   46.98 -19.00-120.00  112
 13  \w    -25.00   3.00   0.50    0.69    --   46.98 -19.00-180.00   56
 14  \w   -171.00 -72.00   0.50    2.75    --  -90.25 -30.00-180.00  198
 15  \w   -111.00 -70.00   0.50    2.75    --  -90.25 -30.00 -60.00   82
 16  \w    -90.00 -38.00   0.50    2.75    --  -90.25 178.00 120.00  104
 17  \w   -125.00 -95.00   0.50    2.75    --  -90.25 178.00 120.00   60
 18  \w    -66.00 -40.00   0.50    2.75    --  -90.25  61.00-150.00   52
 19  \w   -126.00 -99.00   0.50    2.75    --  -90.25-111.00 150.00   54
 20  \w    -64.00 -36.00   0.50    2.75    --  -90.25  61.00   0.00   56
 21  \w   -170.00-137.00   0.50    2.75    --  -90.25 -30.00 -60.00   66
 22  \w   -120.00 -84.00   0.50    2.75    --  -90.25 -30.00 150.00   72
 23  \w   -169.00 -71.00   0.50    2.75    --  -90.25 -30.00  90.00  196
 24  \w    -49.00 -18.00   0.50    2.75    --  -90.25  45.00   0.00   62
 25  \w   -169.00-140.00   0.50    2.75    --  -90.25 -30.00 150.00   58
 26  \w     25.00 109.00   0.50    2.75    --   97.33-111.00 -30.00  168
 27  \w     78.00 140.00   0.50    2.75    --   97.33  45.00 -60.00  124
 28  \w     20.00  55.00   0.50    2.75    --   97.33 -95.00  30.00   70
 29  \w     25.00  71.00   0.50    2.75    --   97.33 -61.00  90.00   92
 30  \w     23.00  51.00   0.50    2.75    --   97.33 -45.00  90.00   56
 31  \w     61.00 100.00   0.50    2.75    --   97.33 -95.00  30.00   78
 32  \w     80.00 109.00   0.50    2.75    --   97.33-111.00 120.00   58
 33  \w     25.00  50.00   0.50    2.75    --   97.33 -61.00  30.00   50
 34  \w    122.00 172.00   0.50    2.75    --   97.33  45.00 -30.00  100
 35  \w     26.00  67.00   0.50    2.75    --   97.33 -61.00-120.00   82
 36  \w     79.00 113.00   0.50    2.75    --   97.33  45.00 -30.00   68
 37  \w     20.00  47.00   0.50    2.75    --   97.33 -45.00 -30.00   54
 38  \w     96.00 135.00   0.50    2.75    --   97.33  30.00 -60.00   78
 39  \w     21.00  48.00   0.50    2.75    --   97.33 -45.00   0.00   54
 40  \w     18.00 105.00   0.50    2.75    --   97.33 -95.00-120.00  174
 41  \w     20.00  45.00   0.50    2.75    --   97.33 -45.00  60.00   50
 42  \w    148.00 173.00   0.50    2.75    --   97.33  30.00 -60.00   50
 43  \w     20.00  49.00   0.50    2.75    --   97.33 -45.00-120.00   58
 44  \w     73.00 103.00   0.50    2.75    --   97.33 -95.00 -30.00   60
 45  \w    139.00 166.00   0.50    2.75    --   97.33  45.00 120.00   54
 46  \w     86.00 165.00   0.50    2.75    --   97.33  61.00  90.00  158
 47  \w     20.00  46.00   0.50    2.75    --   97.33 -45.00-180.00   52
 48  \w     26.00  71.00   0.50    2.75    --   97.33-111.00 120.00   90
 49  \w     97.00 124.00   0.50    2.75    --   97.33  45.00 120.00   54
 50  \w     64.00 101.00   0.50    2.75    --   97.33 -77.00 -60.00   74
 51  \w     31.00  66.00   0.50    2.75    --   97.33 -95.00 -30.00   70
 52  \w     26.00  51.00   0.50    2.75    --   97.33 -45.00  30.00   50
;
_diffrn_measurement_device 'four-circle diffractometer'
_diffrn_measurement_device_type 'XtaLAB Synergy, Dualflex, Pilatus 200K'
_diffrn_measurement_method '\w scans'
_diffrn_orient_matrix_type 'CrysAlisPro convention (1999,Acta A55,543-557)'
_diffrn_orient_matrix_UB_11 -0.0507081000
_diffrn_orient_matrix_UB_12 0.0477504000
_diffrn_orient_matrix_UB_13 0.0279169000
_diffrn_orient_matrix_UB_21 -0.0556670000
_diffrn_orient_matrix_UB_22 -0.0565568000
_diffrn_orient_matrix_UB_23 -0.0136026000
_diffrn_orient_matrix_UB_31 0.0192904000
_diffrn_orient_matrix_UB_32 -0.0368098000
_diffrn_orient_matrix_UB_33 0.0570580000
_diffrn_radiation_monochromator mirror
_diffrn_radiation_probe x-ray
_diffrn_radiation_type 'Cu K\a'
_diffrn_radiation_wavelength 1.54184
_diffrn_reflns_av_R_equivalents 0.0469
_diffrn_reflns_av_unetI/netI 0.0261
_diffrn_reflns_Laue_measured_fraction_full 1.000
_diffrn_reflns_Laue_measured_fraction_max 1.000
_diffrn_reflns_limit_h_max 23
_diffrn_reflns_limit_h_min -23
_diffrn_reflns_limit_k_max 22
_diffrn_reflns_limit_k_min -22
_diffrn_reflns_limit_l_max 28
_diffrn_reflns_limit_l_min -25
_diffrn_reflns_number 121705
_diffrn_reflns_point_group_measured_fraction_full 1.000
_diffrn_reflns_point_group_measured_fraction_max 1.000
_diffrn_reflns_theta_full 67.684
_diffrn_reflns_theta_max 67.740
_diffrn_reflns_theta_min 3.728
_diffrn_source 'micro-focus sealed X-ray tube'
_diffrn_source_type 'PhotonJet (Cu) X-ray Source'
_exptl_absorpt_coefficient_mu 6.326
_exptl_absorpt_correction_T_max 1.00000
_exptl_absorpt_correction_T_min 0.77304
_exptl_absorpt_correction_type multi-scan
_exptl_absorpt_process_details
;
CrysAlisPro 1.171.43.98a (Rigaku Oxford Diffraction, 2023)
Empirical absorption correction using spherical harmonics,
implemented in SCALE3 ABSPACK scaling algorithm.
;
_exptl_crystal_density_diffrn 1.640
_exptl_crystal_description irregular
_exptl_crystal_F_000 4352
_exptl_crystal_size_max 0.13
_exptl_crystal_size_mid 0.12
_exptl_crystal_size_min 0.06
_refine_diff_density_max 1.509
_refine_diff_density_min -1.065
_refine_diff_density_rms 0.092
_refine_ls_extinction_method none
_refine_ls_goodness_of_fit_ref 1.018
_refine_ls_hydrogen_treatment constr
_refine_ls_matrix_type full
_refine_ls_number_parameters 1242
_refine_ls_number_reflns 15924
_refine_ls_number_restraints 72
_refine_ls_restrained_S_all 1.027
_refine_ls_R_factor_all 0.0442
_refine_ls_R_factor_gt 0.0372
_refine_ls_shift/su_max 0.002
_refine_ls_shift/su_mean 0.000
_refine_ls_structure_factor_coef Fsqd
_refine_ls_weighting_details 'w=1/[\s^2^(Fo^2^)+(0.0495P)^2^+23.7342P] where P=(Fo^2^+2Fc^2^)/3'
_refine_ls_weighting_scheme calc
_refine_ls_wR_factor_gt 0.0943
_refine_ls_wR_factor_ref 0.0987
_reflns_Friedel_coverage 0.000
_reflns_number_gt 13969
_reflns_number_total 15924
_reflns_threshold_expression 'I > 2\s(I)'
_cod_data_source_file d4cc03613a2.cif
_cod_data_source_block 2b_hage-110
_cod_depositor_comments 'Adding full bibliography for 7133640--7133644.cif.'
_cod_original_cell_volume 8792.79(15)
_cod_database_code 7133642
_shelx_shelxl_version_number 2019/3
_chemical_oxdiff_formula C72H56B4F16N16O4PdPt
_shelx_space_group_comment
;
The symmetry employed for this shelxl refinement is uniquely defined
by the following loop, which should always be used as a source of
symmetry information in preference to the above space-group names.
They are only intended as comments.
;
_shelx_estimated_absorpt_t_max 0.703
_shelx_estimated_absorpt_t_min 0.494
_olex2_refinement_description
;
1. Fixed Uiso
 At 1.2 times of:
  All C(H) groups, All N(H) groups
 At 1.5 times of:
  All C(H,H,H) groups
2. Shared sites
{O8, O8A}
3. Restrained distances
 B3-F20 = B3-F21 = B3-F22 = B3-F23 = B3A-F20A = B3A-F21A = B3A-F22A = B3A-F23A
 1.4 with sigma of 0.002
 C75-S3 \\sim C75A-S3A
 with sigma of 0.02
 S3-C73 \\sim S3A-C6A
 with sigma of 0.02
 S3-C75 \\sim S3A-C75A
 with sigma of 0.02
 S3-O76 \\sim S3A-O76A
 with sigma of 0.02
 O73-S1 \\sim O73A-S1A
 with sigma of 0.02
 C82-S1 \\sim C83-S1A
 with sigma of 0.02
 S1-C74 \\sim S1A-C81
 with sigma of 0.02
 C77-S5 \\sim C77A-S5A
 with sigma of 0.02
 C78-S5 \\sim C78A-S5A
 with sigma of 0.02
 C77-C78 \\sim C77A-C78A
 with sigma of 0.02
 S5-O8 \\sim S5A-O8A
 with sigma of 0.02
 B2-F7 \\sim B2-F8 \\sim B2-F9 \\sim B2-F10
 with sigma of 0.002
 F20-F21 \\sim F21-F22 \\sim F22-F23 \\sim F23-F20
 with sigma of 0.04
 F20A-F21A \\sim F21A-F22A \\sim F22A-F23A \\sim F23A-F20A
 with sigma of 0.04
4. Uiso/Uaniso restraints and constraints
C75 \\sim O76 \\sim S3 \\sim C73: within 2A with sigma of 0.002 and sigma for
terminal atoms of 0.004 within 2A
C82 \\sim O73 \\sim S1 \\sim C74: within 2A with sigma of 0.002 and sigma for
terminal atoms of 0.004 within 2A
Uanis(C75) = Uanis(C75A)
Uanis(O76) = Uanis(O76A)
Uanis(C73) = Uanis(C6A)
Uanis(S3) = Uanis(S3A)
Uanis(O73) = Uanis(O73A)
Uanis(C82) = Uanis(C83)
Uanis(C74) = Uanis(C81)
Uanis(S1) = Uanis(S1A)
Uanis(C77) = Uanis(C77A)
Uanis(C78) = Uanis(C78A)
Uanis(S5) = Uanis(S5A)
Uanis(O8) = Uanis(O8A)
Uanis(F7) = Uanis(F8)
Uanis(F9) = Uanis(F10)
Uanis(B3) = Uanis(B3A)
Uanis(F20) = Uanis(F20A)
Uanis(F21) = Uanis(F21A)
Uanis(F22) = Uanis(F22A)
Uanis(F23) = Uanis(F23A)
5. Others
 Sof(C75A)=Sof(H75D)=Sof(H75E)=Sof(H75F)=Sof(O76A)=Sof(S3A)=Sof(C6A)=Sof(H6AA)=
 Sof(H6AB)=Sof(H6AC)=1-FVAR(1)
 Sof(C75)=Sof(H75A)=Sof(H75B)=Sof(H75C)=Sof(O76)=Sof(S3)=Sof(C73)=Sof(H73A)=
 Sof(H73B)=Sof(H73C)=FVAR(1)
 Sof(O73A)=Sof(C83)=Sof(H83A)=Sof(H83B)=Sof(H83C)=Sof(S1A)=Sof(C81)=Sof(H81A)=
 Sof(H81B)=Sof(H81C)=Sof(B3A)=Sof(F23A)=Sof(F20A)=Sof(F22A)=Sof(F21A)=1-FVAR(2)
 Sof(O73)=Sof(C82)=Sof(H82A)=Sof(H82B)=Sof(H82C)=Sof(S1)=Sof(C74)=Sof(H74A)=
 Sof(H74B)=Sof(H74C)=Sof(B3)=Sof(F20)=Sof(F21)=Sof(F22)=Sof(F23)=FVAR(2)
 Sof(C77A)=Sof(H77D)=Sof(H77E)=Sof(H77F)=Sof(C78A)=Sof(H78D)=Sof(H78E)=
 Sof(H78F)=Sof(S5A)=Sof(O8A)=Sof(F7)=Sof(F10)=1-FVAR(3)
 Sof(C77)=Sof(H77A)=Sof(H77B)=Sof(H77C)=Sof(C78)=Sof(H78A)=Sof(H78B)=Sof(H78C)=
 Sof(S5)=Sof(O8)=Sof(F8)=Sof(F9)=FVAR(3)
6.a Aromatic/amide H refined with riding coordinates:
 N3(H3), N7(H7), N11(H11), N15(H15), C1(H1), C2(H2), C3(H3A), C5(H5), C6(H6),
 C8(H8), C9(H9), C10(H10), C12(H12), C15(H15A), C16(H16), C17(H17), C18(H18),
 C19(H19), C20(H20), C21(H21), C23(H23), C24(H24), C26(H26), C27(H27), C28(H28),
  C30(H30), C33(H33), C34(H34), C35(H35), C36(H36), C37(H37), C38(H38),
 C39(H39), C41(H41), C42(H42), C44(H44), C45(H45), C46(H46), C48(H48), C51(H51),
  C52(H52), C53(H53), C54(H54), C55(H55), C56(H56), C57(H57), C59(H59),
 C60(H60), C62(H62), C63(H63), C64(H64), C66(H66), C69(H69), C70(H70), C71(H71),
  C72(H72)
6.b Idealised Me refined as rotating group:
 C82(H82A,H82B,H82C), C74(H74A,H74B,H74C), C83(H83A,H83B,H83C), C81(H81A,H81B,
 H81C), C77(H77A,H77B,H77C), C78(H78A,H78B,H78C), C77A(H77D,H77E,H77F),
 C78A(H78D,H78E,H78F), C79(H79A,H79B,H79C), C80(H80A,H80B,H80C), C75(H75A,H75B,
 H75C), C73(H73A,H73B,H73C), C75A(H75D,H75E,H75F), C6A(H6AA,H6AB,H6AC)
;
_olex2_submission_special_instructions 'No special instructions were received'
_oxdiff_exptl_absorpt_empirical_details
;
Empirical correction (ABSPACK) includes:
- Absorption correction using spherical harmonics
- Frame scaling
;
_oxdiff_exptl_absorpt_empirical_full_max 1.982
_oxdiff_exptl_absorpt_empirical_full_min 0.569

loop_
_space_group_symop_operation_xyz
'x, y, z'
'-x+1/2, y+1/2, -z+1/2'
'-x, -y, -z'
'x-1/2, -y-1/2, z-1/2'

loop_
_atom_site_label
_atom_site_type_symbol
_atom_site_fract_x
_atom_site_fract_y
_atom_site_fract_z
_atom_site_U_iso_or_equiv
_atom_site_adp_type
_atom_site_occupancy
_atom_site_site_symmetry_order
_atom_site_calc_flag
_atom_site_refinement_flags_posn
_atom_site_refinement_flags_adp
_atom_site_refinement_flags_occupancy
_atom_site_disorder_assembly
_atom_site_disorder_group
Pt1 Pt 0.93081(2) 0.77261(2) 0.13256(2) 0.02310(6) Uani 1 1 d . . . . .
Pd1 Pd 0.35395(2) 0.73363(2) 0.13801(2) 0.02261(7) Uani 1 1 d . . . . .
O1 O 0.55984(16) 0.8975(2) 0.22071(14) 0.0532(9) Uani 1 1 d . . . . .
O2 O 0.54648(16) 0.9125(2) 0.05422(13) 0.0458(8) Uani 1 1 d . . . . .
O3 O 0.42148(15) 0.5598(2) -0.08515(13) 0.0535(10) Uani 1 1 d . . . . .
O4 O 0.46367(14) 0.52355(16) 0.34631(11) 0.0349(6) Uani 1 1 d . . . . .
N1 N 0.94318(16) 0.84568(17) 0.19533(13) 0.0268(7) Uani 1 1 d . . . . .
N2 N 0.78437(16) 0.93380(18) 0.28081(14) 0.0293(7) Uani 1 1 d . . . . .
N3 N 0.54793(17) 0.9320(2) 0.31102(14) 0.0337(8) Uani 1 1 d . . . . .
H3 H 0.519164 0.934165 0.337006 0.040 Uiso 1 1 calc R U . . .
N4 N 0.37408(15) 0.80642(17) 0.19998(13) 0.0251(6) Uani 1 1 d . . . . .
N5 N 0.93239(16) 0.84786(18) 0.07151(13) 0.0270(7) Uani 1 1 d . . . . .
N6 N 0.75871(17) 0.92639(19) -0.02012(14) 0.0337(8) Uani 1 1 d . . . . .
N7 N 0.51536(17) 0.91214(19) -0.04056(14) 0.0326(8) Uani 1 1 d . . . . .
H7 H 0.481533 0.902853 -0.065857 0.039 Uiso 1 1 calc R U . . .
N8 N 0.36422(16) 0.80975(17) 0.07885(13) 0.0270(7) Uani 1 1 d . . . . .
N9 N 0.92349(15) 0.69871(18) 0.07069(13) 0.0258(7) Uani 1 1 d . . . . .
N10 N 0.74052(16) 0.61802(18) -0.01014(13) 0.0284(7) Uani 1 1 d . . . . .
N11 N 0.49983(16) 0.5907(2) -0.01328(14) 0.0359(8) Uani 1 1 d . . . . .
H11 H 0.504542 0.607343 0.021426 0.043 Uiso 1 1 calc R U . . .
N12 N 0.33523(15) 0.66378(17) 0.07353(13) 0.0254(7) Uani 1 1 d . . . . .
N13 N 0.93286(15) 0.69387(17) 0.19097(13) 0.0250(6) Uani 1 1 d . . . . .
N14 N 0.76438(16) 0.62490(18) 0.27708(13) 0.0281(7) Uani 1 1 d . . . . .
N15 N 0.52754(16) 0.58782(19) 0.28897(14) 0.0307(7) Uani 1 1 d . . . . .
H15 H 0.524475 0.614625 0.258422 0.037 Uiso 1 1 calc R U . . .
N16 N 0.34819(15) 0.65428(17) 0.19617(13) 0.0251(7) Uani 1 1 d . . . . .
C1 C 1.0070(2) 0.8600(2) 0.21709(18) 0.0338(9) Uani 1 1 d . . . . .
H1 H 1.043789 0.837092 0.201556 0.041 Uiso 1 1 calc R U . . .
C2 C 1.0196(2) 0.9073(3) 0.26133(19) 0.0398(10) Uani 1 1 d . . . . .
H2 H 1.064612 0.916733 0.276167 0.048 Uiso 1 1 calc R U . . .
C3 C 0.9666(2) 0.9405(3) 0.28373(18) 0.0388(10) Uani 1 1 d . . . . .
H3A H 0.974666 0.974598 0.313237 0.047 Uiso 1 1 calc R U . . .
C4 C 0.9005(2) 0.9240(2) 0.26287(17) 0.0309(9) Uani 1 1 d . . . . .
C5 C 0.89085(19) 0.8763(2) 0.21832(15) 0.0264(8) Uani 1 1 d . . . . .
H5 H 0.846191 0.864990 0.203599 0.032 Uiso 1 1 calc R U . . .
C6 C 0.8444(2) 0.9553(2) 0.29057(16) 0.0315(9) Uani 1 1 d . . . . .
H6 H 0.853593 0.993250 0.316803 0.038 Uiso 1 1 calc R U . . .
C7 C 0.7329(2) 0.9636(2) 0.31161(16) 0.0280(8) Uani 1 1 d . . . . .
C8 C 0.7416(2) 1.0154(2) 0.35394(17) 0.0325(9) Uani 1 1 d . . . . .
H8 H 0.784746 1.036282 0.363166 0.039 Uiso 1 1 calc R U . . .
C9 C 0.6874(2) 1.0361(2) 0.38227(18) 0.0362(10) Uani 1 1 d . . . . .
H9 H 0.694072 1.070165 0.411911 0.043 Uiso 1 1 calc R U . . .
C10 C 0.6234(2) 1.0087(2) 0.36882(17) 0.0352(9) Uani 1 1 d . . . . .
H10 H 0.586615 1.023915 0.388738 0.042 Uiso 1 1 calc R U . . .
C11 C 0.6138(2) 0.9583(2) 0.32551(17) 0.0314(9) Uani 1 1 d . . . . .
C12 C 0.6686(2) 0.9353(2) 0.29800(16) 0.0300(8) Uani 1 1 d . . . . .
H12 H 0.662260 0.899712 0.269454 0.036 Uiso 1 1 calc R U . . .
C13 C 0.5254(2) 0.9037(2) 0.26042(18) 0.0323(9) Uani 1 1 d . . . . .
C14 C 0.4528(2) 0.8806(2) 0.25377(16) 0.0286(8) Uani 1 1 d . . . . .
C15 C 0.4018(2) 0.9071(2) 0.28400(17) 0.0305(8) Uani 1 1 d . . . . .
H15A H 0.411462 0.941085 0.313324 0.037 Uiso 1 1 calc R U . . .
C16 C 0.3366(2) 0.8830(2) 0.27067(17) 0.0314(9) Uani 1 1 d . . . . .
H16 H 0.300707 0.900841 0.290498 0.038 Uiso 1 1 calc R U . . .
C17 C 0.3239(2) 0.8330(2) 0.22860(16) 0.0287(8) Uani 1 1 d . . . . .
H17 H 0.279031 0.816854 0.219452 0.034 Uiso 1 1 calc R U . . .
C18 C 0.4367(2) 0.8298(2) 0.21202(16) 0.0281(8) Uani 1 1 d . . . . .
H18 H 0.471643 0.811150 0.191452 0.034 Uiso 1 1 calc R U . . .
C19 C 0.9927(2) 0.8683(3) 0.05455(19) 0.0384(10) Uani 1 1 d . . . . .
H19 H 1.032922 0.855512 0.076734 0.046 Uiso 1 1 calc R U . . .
C20 C 0.9970(2) 0.9071(3) 0.0062(2) 0.0509(13) Uani 1 1 d . . . . .
H20 H 1.039924 0.920395 -0.005061 0.061 Uiso 1 1 calc R U . . .
C21 C 0.9391(2) 0.9269(3) -0.0262(2) 0.0454(11) Uani 1 1 d . . . . .
H21 H 0.941539 0.952414 -0.060451 0.054 Uiso 1 1 calc R U . . .
C22 C 0.8772(2) 0.9087(2) -0.00764(16) 0.0316(9) Uani 1 1 d . . . . .
C23 C 0.87554(19) 0.8688(2) 0.04160(16) 0.0263(8) Uani 1 1 d . . . . .
H23 H 0.833190 0.856109 0.054334 0.032 Uiso 1 1 calc R U . . .
C24 C 0.8140(2) 0.9282(2) -0.04067(17) 0.0348(9) Uani 1 1 d . . . . .
H24 H 0.815433 0.942728 -0.078805 0.042 Uiso 1 1 calc R U . . .
C25 C 0.6979(2) 0.9447(2) -0.05321(18) 0.0346(9) Uani 1 1 d . . . . .
C26 C 0.6945(2) 0.9849(3) -0.10278(18) 0.0396(10) Uani 1 1 d . . . . .
H26 H 0.734490 1.002680 -0.116829 0.047 Uiso 1 1 calc R U . . .
C27 C 0.6320(2) 0.9988(3) -0.13134(19) 0.0401(10) Uani 1 1 d . . . . .
H27 H 0.629608 1.025093 -0.165639 0.048 Uiso 1 1 calc R U . . .
C28 C 0.5733(2) 0.9749(2) -0.11069(18) 0.0378(10) Uani 1 1 d . . . . .
H28 H 0.530858 0.985608 -0.130361 0.045 Uiso 1 1 calc R U . . .
C29 C 0.5763(2) 0.9353(2) -0.06102(17) 0.0318(9) Uani 1 1 d . . . . .
C30 C 0.6389(2) 0.9202(2) -0.03245(17) 0.0314(9) Uani 1 1 d . . . . .
H30 H 0.641245 0.893130 0.001453 0.038 Uiso 1 1 calc R U . . .
C31 C 0.5041(2) 0.9030(2) 0.01393(17) 0.0324(9) Uani 1 1 d . . . . .
C32 C 0.4341(2) 0.8806(2) 0.02371(17) 0.0311(9) Uani 1 1 d . . . . .
C33 C 0.4252(2) 0.8328(2) 0.06699(16) 0.0292(8) Uani 1 1 d . . . . .
H33 H 0.463850 0.815630 0.089175 0.035 Uiso 1 1 calc R U . . .
C34 C 0.3770(2) 0.9068(2) -0.00782(17) 0.0358(9) Uani 1 1 d . . . . .
H34 H 0.381161 0.940184 -0.037488 0.043 Uiso 1 1 calc R U . . .
C35 C 0.3143(2) 0.8834(3) 0.00491(19) 0.0405(10) Uani 1 1 d . . . . .
H35 H 0.274739 0.900864 -0.015871 0.049 Uiso 1 1 calc R U . . .
C36 C 0.3094(2) 0.8347(2) 0.04786(17) 0.0334(9) Uani 1 1 d . . . . .
H36 H 0.266010 0.818253 0.055814 0.040 Uiso 1 1 calc R U . . .
C37 C 0.9805(2) 0.6664(2) 0.05640(18) 0.0351(9) Uani 1 1 d . . . . .
H37 H 1.022274 0.677885 0.076826 0.042 Uiso 1 1 calc R U . . .
C38 C 0.9797(2) 0.6172(3) 0.0131(2) 0.0440(11) Uani 1 1 d . . . . .
H38 H 1.020124 0.594281 0.004370 0.053 Uiso 1 1 calc R U . . .
C39 C 0.9194(2) 0.6019(3) -0.0173(2) 0.0442(11) Uani 1 1 d . . . . .
H39 H 0.918068 0.569803 -0.048437 0.053 Uiso 1 1 calc R U . . .
C40 C 0.8603(2) 0.6336(2) -0.00226(17) 0.0337(9) Uani 1 1 d . . . . .
C41 C 0.86434(18) 0.6822(2) 0.04207(15) 0.0262(8) Uani 1 1 d . . . . .
H41 H 0.824243 0.704355 0.052447 0.031 Uiso 1 1 calc R U . . .
C42 C 0.7952(2) 0.6125(3) -0.03164(18) 0.0408(11) Uani 1 1 d . . . . .
H42 H 0.794760 0.593859 -0.068790 0.049 Uiso 1 1 calc R U . . .
C43 C 0.68043(19) 0.5899(2) -0.03909(16) 0.0282(8) Uani 1 1 d . . . . .
C44 C 0.6796(2) 0.5481(2) -0.08771(17) 0.0320(9) Uani 1 1 d . . . . .
H44 H 0.720055 0.539737 -0.105102 0.038 Uiso 1 1 calc R U . . .
C45 C 0.6194(2) 0.5190(2) -0.11034(17) 0.0339(9) Uani 1 1 d . . . . .
H45 H 0.619041 0.489865 -0.143085 0.041 Uiso 1 1 calc R U . . .
C46 C 0.5594(2) 0.5315(2) -0.08633(17) 0.0350(9) Uani 1 1 d . . . . .
H46 H 0.518548 0.510107 -0.101860 0.042 Uiso 1 1 calc R U . . .
C47 C 0.55991(19) 0.5755(2) -0.03939(17) 0.0319(9) Uani 1 1 d . . . . .
C48 C 0.62059(19) 0.6039(2) -0.01524(17) 0.0301(8) Uani 1 1 d . . . . .
H48 H 0.620936 0.632976 0.017587 0.036 Uiso 1 1 calc R U . . .
C49 C 0.4354(2) 0.5816(3) -0.03740(18) 0.0370(10) Uani 1 1 d . . . . .
C50 C 0.37945(19) 0.6022(2) -0.00237(16) 0.0309(9) Uani 1 1 d . . . . .
C51 C 0.38734(19) 0.6447(2) 0.04470(16) 0.0287(8) Uani 1 1 d . . . . .
H51 H 0.431243 0.661248 0.057345 0.034 Uiso 1 1 calc R U . . .
C52 C 0.3142(2) 0.5773(2) -0.02000(18) 0.0355(10) Uani 1 1 d . . . . .
H52 H 0.306778 0.547616 -0.052365 0.043 Uiso 1 1 calc R U . . .
C53 C 0.2616(2) 0.5965(2) 0.01001(18) 0.0338(9) Uani 1 1 d . . . . .
H53 H 0.217445 0.579500 -0.001084 0.041 Uiso 1 1 calc R U . . .
C54 C 0.27267(19) 0.6404(2) 0.05632(17) 0.0296(8) Uani 1 1 d . . . . .
H54 H 0.235687 0.654515 0.076463 0.036 Uiso 1 1 calc R U . . .
C55 C 0.9930(2) 0.6631(2) 0.20705(17) 0.0316(9) Uani 1 1 d . . . . .
H55 H 1.032412 0.680179 0.191610 0.038 Uiso 1 1 calc R U . . .
C56 C 0.9985(2) 0.6072(2) 0.24545(18) 0.0372(10) Uani 1 1 d . . . . .
H56 H 1.041031 0.585596 0.255913 0.045 Uiso 1 1 calc R U . . .
C57 C 0.9411(2) 0.5835(2) 0.26830(17) 0.0345(9) Uani 1 1 d . . . . .
H57 H 0.943781 0.544970 0.294549 0.041 Uiso 1 1 calc R U . . .
C58 C 0.8794(2) 0.6159(2) 0.25291(16) 0.0292(8) Uani 1 1 d . . . . .
C59 C 0.87696(19) 0.6712(2) 0.21353(15) 0.0261(8) Uani 1 1 d . . . . .
H59 H 0.834942 0.693488 0.202357 0.031 Uiso 1 1 calc R U . . .
C60 C 0.8201(2) 0.5911(2) 0.28011(16) 0.0303(8) Uani 1 1 d . . . . .
H60 H 0.823567 0.547669 0.301030 0.036 Uiso 1 1 calc R U . . .
C61 C 0.71290(19) 0.5965(2) 0.30898(16) 0.0274(8) Uani 1 1 d . . . . .
C62 C 0.7263(2) 0.5650(2) 0.36132(16) 0.0315(9) Uani 1 1 d . . . . .
H62 H 0.771424 0.561652 0.377881 0.038 Uiso 1 1 calc R U . . .
C63 C 0.6739(2) 0.5383(2) 0.38944(17) 0.0349(9) Uani 1 1 d . . . . .
H63 H 0.683669 0.515823 0.425048 0.042 Uiso 1 1 calc R U . . .
C64 C 0.6073(2) 0.5433(2) 0.36707(16) 0.0311(9) Uani 1 1 d . . . . .
H64 H 0.571871 0.524030 0.386765 0.037 Uiso 1 1 calc R U . . .
C65 C 0.5933(2) 0.5771(2) 0.31527(16) 0.0279(8) Uani 1 1 d . . . . .
C66 C 0.6462(2) 0.6036(2) 0.28616(16) 0.0287(8) Uani 1 1 d . . . . .
H66 H 0.636637 0.626503 0.250711 0.034 Uiso 1 1 calc R U . . .
C67 C 0.4686(2) 0.5617(2) 0.30522(16) 0.0278(8) Uani 1 1 d . . . . .
C68 C 0.40628(19) 0.5814(2) 0.26720(16) 0.0278(8) Uani 1 1 d . . . . .
C69 C 0.40366(18) 0.6385(2) 0.23037(15) 0.0251(8) Uani 1 1 d . . . . .
H69 H 0.442503 0.667935 0.229066 0.030 Uiso 1 1 calc R U . . .
C70 C 0.3488(2) 0.5391(2) 0.26993(17) 0.0331(9) Uani 1 1 d . . . . .
H70 H 0.349079 0.499140 0.294771 0.040 Uiso 1 1 calc R U . . .
C71 C 0.2914(2) 0.5564(2) 0.23579(18) 0.0351(9) Uani 1 1 d . . . . .
H71 H 0.251444 0.528971 0.237470 0.042 Uiso 1 1 calc R U . . .
C72 C 0.29232(19) 0.6138(2) 0.19916(18) 0.0312(9) Uani 1 1 d . . . . .
H72 H 0.252744 0.625095 0.175555 0.037 Uiso 1 1 calc R U . . .
O73 O 0.9056(5) 0.2249(6) 0.0285(5) 0.0906(16) Uani 0.518(2) 1 d D U P A -1
C82 C 0.7798(5) 0.2591(6) 0.0455(6) 0.0448(16) Uani 0.518(2) 1 d D U P A -1
H82A H 0.777539 0.302689 0.068199 0.067 Uiso 0.518(2) 1 calc R U P A -1
H82B H 0.742412 0.227127 0.052747 0.067 Uiso 0.518(2) 1 calc R U P A -1
H82C H 0.776495 0.271877 0.005383 0.067 Uiso 0.518(2) 1 calc R U P A -1
S1 S 0.85322(15) 0.21718(14) 0.06260(13) 0.0593(5) Uani 0.518(2) 1 d D U P A -1
C74 C 0.8677(9) 0.2587(13) 0.1290(5) 0.0617(19) Uani 0.518(2) 1 d D U P A -1
H74A H 0.913899 0.248630 0.144787 0.093 Uiso 0.518(2) 1 calc R U P A -1
H74B H 0.835735 0.239895 0.154445 0.093 Uiso 0.518(2) 1 calc R U P A -1
H74C H 0.861502 0.310656 0.124856 0.093 Uiso 0.518(2) 1 calc R U P A -1
O73A O 0.8991(6) 0.2763(6) 0.0201(5) 0.0906(16) Uani 0.482(2) 1 d D . P A -2
C83 C 0.7836(6) 0.2310(6) 0.0459(7) 0.0448(16) Uani 0.482(2) 1 d D . P A -2
H83A H 0.790961 0.202578 0.012363 0.067 Uiso 0.482(2) 1 calc R U P A -2
H83B H 0.742331 0.259413 0.038804 0.067 Uiso 0.482(2) 1 calc R U P A -2
H83C H 0.779145 0.198770 0.077925 0.067 Uiso 0.482(2) 1 calc R U P A -2
S1A S 0.85098(16) 0.28732(16) 0.06115(14) 0.0593(5) Uani 0.482(2) 1 d D . P A -2
C81 C 0.8823(10) 0.2648(14) 0.1304(6) 0.0617(19) Uani 0.482(2) 1 d D . P A -2
H81A H 0.877742 0.212964 0.136034 0.093 Uiso 0.482(2) 1 calc R U P A -2
H81B H 0.856524 0.290514 0.157333 0.093 Uiso 0.482(2) 1 calc R U P A -2
H81C H 0.929948 0.278333 0.136437 0.093 Uiso 0.482(2) 1 calc R U P A -2
C77 C 0.3061(4) 0.2396(4) 0.1073(3) 0.072(2) Uani 0.899(3) 1 d D . P B -1
H77A H 0.325556 0.191414 0.105097 0.108 Uiso 0.899(3) 1 calc R U P B -1
H77B H 0.324402 0.270692 0.079176 0.108 Uiso 0.899(3) 1 calc R U P B -1
H77C H 0.256980 0.236747 0.099955 0.108 Uiso 0.899(3) 1 calc R U P B -1
C78 C 0.2937(4) 0.2051(4) 0.2127(3) 0.0683(18) Uani 0.899(3) 1 d D . P B -1
H78A H 0.244400 0.205172 0.205762 0.102 Uiso 0.899(3) 1 calc R U P B -1
H78B H 0.306332 0.211137 0.253182 0.102 Uiso 0.899(3) 1 calc R U P B -1
H78C H 0.311558 0.159479 0.200041 0.102 Uiso 0.899(3) 1 calc R U P B -1
S5 S 0.32700(10) 0.27553(9) 0.17582(9) 0.0707(5) Uani 0.899(3) 1 d D . P B -1
O8 O 0.4000(3) 0.2699(4) 0.1875(3) 0.138(3) Uani 0.899(3) 1 d D . P B -1
C77A C 0.347(3) 0.260(3) 0.0990(19) 0.072(2) Uani 0.101(3) 1 d D . P B -2
H77D H 0.323937 0.231954 0.068323 0.108 Uiso 0.101(3) 1 calc R U P B -2
H77E H 0.392097 0.273737 0.088455 0.108 Uiso 0.101(3) 1 calc R U P B -2
H77F H 0.321200 0.302962 0.105866 0.108 Uiso 0.101(3) 1 calc R U P B -2
C78A C 0.2711(15) 0.192(4) 0.166(2) 0.0683(18) Uani 0.101(3) 1 d D . P B -2
H78D H 0.246668 0.237656 0.161687 0.102 Uiso 0.101(3) 1 calc R U P B -2
H78E H 0.264556 0.171643 0.203340 0.102 Uiso 0.101(3) 1 calc R U P B -2
H78F H 0.253857 0.158557 0.136719 0.102 Uiso 0.101(3) 1 calc R U P B -2
S5A S 0.3564(8) 0.2068(8) 0.1611(7) 0.0707(5) Uani 0.101(3) 1 d D . P B -2
O8A O 0.4000(3) 0.2699(4) 0.1875(3) 0.138(3) Uani 0.101(3) 1 d D . P B -2
S7 S 0.70451(5) 0.79740(6) 0.12845(5) 0.0384(2) Uani 1 1 d . . . . .
O9 O 0.77880(15) 0.78678(18) 0.12435(14) 0.0427(7) Uani 1 1 d . . . . .
C79 C 0.6916(2) 0.8921(3) 0.1330(2) 0.0443(11) Uani 1 1 d . . . . .
H79A H 0.719888 0.911398 0.165269 0.066 Uiso 1 1 calc R U . . .
H79B H 0.644055 0.901767 0.137891 0.066 Uiso 1 1 calc R U . . .
H79C H 0.703795 0.915134 0.098282 0.066 Uiso 1 1 calc R U . . .
C80 C 0.6912(3) 0.7760(3) 0.1997(2) 0.0453(11) Uani 1 1 d . . . . .
H80A H 0.700594 0.724940 0.206531 0.068 Uiso 1 1 calc R U . . .
H80B H 0.644320 0.786317 0.206388 0.068 Uiso 1 1 calc R U . . .
H80C H 0.721528 0.804924 0.225268 0.068 Uiso 1 1 calc R U . . .
F1 F 0.16593(15) 0.8535(2) 0.18578(15) 0.0705(10) Uani 1 1 d . . . . .
F2 F 0.16037(16) 0.8569(2) 0.09070(16) 0.0754(10) Uani 1 1 d . . . . .
F3 F 0.09918(12) 0.77446(16) 0.13474(12) 0.0483(7) Uani 1 1 d . . . . .
F4 F 0.21314(12) 0.76273(15) 0.13846(11) 0.0450(6) Uani 1 1 d . . . . .
B1 B 0.1594(2) 0.8121(4) 0.1371(2) 0.0442(13) Uani 1 1 d . . . . .
F5 F 0.16942(12) 0.50497(14) 0.12955(12) 0.0447(6) Uani 1 1 d . . . . .
F6 F 0.05628(11) 0.52668(13) 0.12185(10) 0.0353(5) Uani 1 1 d . . . . .
B2 B 0.1204(2) 0.5575(3) 0.12482(10) 0.0333(10) Uani 1 1 d D . . . .
F8 F 0.12653(17) 0.5992(2) 0.07752(15) 0.0604(11) Uani 0.899(3) 1 d D . P B 1
F9 F 0.12944(15) 0.5988(2) 0.17320(16) 0.0597(10) Uani 0.899(3) 1 d D . P B 1
F7 F 0.1272(18) 0.561(2) 0.0675(3) 0.0604(11) Uani 0.101(3) 1 d D . P B 2
F10 F 0.1304(14) 0.6297(5) 0.1364(15) 0.0597(10) Uani 0.101(3) 1 d D . P B 2
F16 F 0.53563(13) 0.68557(18) 0.09028(11) 0.0529(7) Uani 1 1 d . . . . .
F17 F 0.61873(14) 0.63177(17) 0.14503(11) 0.0528(7) Uani 1 1 d . . . . .
F18 F 0.50948(18) 0.59843(15) 0.14987(14) 0.0639(9) Uani 1 1 d . . . . .
F19 F 0.54410(13) 0.70346(16) 0.18484(12) 0.0524(7) Uani 1 1 d . . . . .
B4 B 0.5517(2) 0.6553(2) 0.14191(18) 0.0275(9) Uani 1 1 d . . . . .
C75 C 0.6661(5) 0.2664(6) 0.1346(4) 0.0432(15) Uani 0.649(2) 1 d D U P C -1
H75A H 0.673726 0.247645 0.173137 0.065 Uiso 0.649(2) 1 calc R U P C -1
H75B H 0.662462 0.318772 0.135821 0.065 Uiso 0.649(2) 1 calc R U P C -1
H75C H 0.703894 0.252794 0.113130 0.065 Uiso 0.649(2) 1 calc R U P C -1
O76 O 0.5891(6) 0.1499(4) 0.1142(4) 0.0344(15) Uani 0.649(2) 1 d D U P C -1
S3 S 0.58827(9) 0.22893(9) 0.10089(7) 0.0356(3) Uani 0.649(2) 1 d D U P C -1
C73 C 0.5353(4) 0.2695(4) 0.1480(3) 0.0463(13) Uani 0.649(2) 1 d D U P C -1
H73A H 0.553009 0.259532 0.186911 0.069 Uiso 0.649(2) 1 calc R U P C -1
H73B H 0.489618 0.249884 0.141318 0.069 Uiso 0.649(2) 1 calc R U P C -1
H73C H 0.534088 0.321472 0.141703 0.069 Uiso 0.649(2) 1 calc R U P C -1
C75A C 0.6561(8) 0.2606(13) 0.1191(7) 0.0432(15) Uani 0.351(2) 1 d D . P C -2
H75D H 0.695407 0.233332 0.134921 0.065 Uiso 0.351(2) 1 calc R U P C -2
H75E H 0.661393 0.311165 0.130056 0.065 Uiso 0.351(2) 1 calc R U P C -2
H75F H 0.652505 0.256825 0.077878 0.065 Uiso 0.351(2) 1 calc R U P C -2
O76A O 0.5793(12) 0.1481(7) 0.1252(8) 0.0344(15) Uani 0.351(2) 1 d D . P C -2
S3A S 0.57931(16) 0.22429(16) 0.14612(12) 0.0356(3) Uani 0.351(2) 1 d D . P C -2
C6A C 0.5197(7) 0.2715(7) 0.1000(6) 0.0463(13) Uani 0.351(2) 1 d D . P C -2
H6AA H 0.520696 0.322557 0.109842 0.069 Uiso 0.351(2) 1 calc R U P C -2
H6AB H 0.474400 0.252285 0.103632 0.069 Uiso 0.351(2) 1 calc R U P C -2
H6AC H 0.531001 0.265632 0.061001 0.069 Uiso 0.351(2) 1 calc R U P C -2
B3 B 0.0756(6) 0.2635(5) 0.1219(5) 0.060(3) Uani 0.518(2) 1 d D . P A 1
F20 F 0.0703(19) 0.225(2) 0.0712(10) 0.101(4) Uani 0.518(2) 1 d D . P A 1
F21 F 0.1416(10) 0.2900(15) 0.125(2) 0.094(2) Uani 0.518(2) 1 d D . P A 1
F22 F 0.0711(16) 0.2300(15) 0.1741(9) 0.091(3) Uani 0.518(2) 1 d D . P A 1
F23 F 0.0341(3) 0.3242(3) 0.1194(2) 0.0647(12) Uani 0.518(2) 1 d D . P A 1
B3A B 0.1041(7) 0.2329(5) 0.1250(6) 0.060(3) Uani 0.482(2) 1 d D . P A 2
F23A F 0.1401(4) 0.1687(4) 0.1326(3) 0.0647(12) Uani 0.482(2) 1 d D . P A 2
F20A F 0.058(2) 0.234(2) 0.0769(11) 0.101(4) Uani 0.482(2) 1 d D . P A 2
F22A F 0.0595(17) 0.2451(16) 0.1663(10) 0.091(3) Uani 0.482(2) 1 d D . P A 2
F21A F 0.1489(12) 0.2906(15) 0.123(2) 0.094(2) Uani 0.482(2) 1 d D . P A 2

loop_
_atom_site_aniso_label
_atom_site_aniso_U_11
_atom_site_aniso_U_22
_atom_site_aniso_U_33
_atom_site_aniso_U_23
_atom_site_aniso_U_13
_atom_site_aniso_U_12
Pt1 0.01659(8) 0.02801(9) 0.02446(9) 0.00154(6) 0.00050(6) -0.00069(6)
Pd1 0.01857(13) 0.02502(14) 0.02384(14) -0.00297(10) -0.00041(10) 0.00184(10)
O1 0.0316(17) 0.080(3) 0.0481(19) -0.0312(18) 0.0056(15) -0.0094(17)
O2 0.0338(16) 0.069(2) 0.0332(16) 0.0060(15) -0.0063(13) -0.0066(15)
O3 0.0225(15) 0.100(3) 0.0374(17) -0.0317(18) -0.0006(13) -0.0011(16)
O4 0.0333(15) 0.0429(17) 0.0282(14) 0.0057(13) 0.0006(12) -0.0054(13)
N1 0.0225(16) 0.0292(16) 0.0288(16) 0.0019(13) 0.0026(13) -0.0036(13)
N2 0.0252(17) 0.0326(17) 0.0294(17) -0.0015(14) -0.0016(13) -0.0017(14)
N3 0.0242(17) 0.047(2) 0.0298(17) -0.0086(15) 0.0003(14) -0.0001(15)
N4 0.0214(15) 0.0242(16) 0.0293(16) -0.0011(13) 0.0002(13) 0.0016(13)
N5 0.0215(16) 0.0319(17) 0.0276(16) 0.0012(13) 0.0016(13) -0.0007(13)
N6 0.0290(18) 0.0375(19) 0.0338(18) 0.0082(15) -0.0014(15) -0.0006(15)
N7 0.0259(17) 0.0408(19) 0.0299(17) 0.0075(15) -0.0048(14) -0.0046(15)
N8 0.0243(16) 0.0276(16) 0.0282(16) -0.0024(13) -0.0021(13) 0.0035(13)
N9 0.0198(15) 0.0319(17) 0.0256(15) -0.0012(13) 0.0018(12) -0.0004(13)
N10 0.0207(16) 0.0355(18) 0.0286(16) -0.0021(14) 0.0007(13) 0.0003(14)
N11 0.0175(16) 0.059(2) 0.0308(18) -0.0205(17) 0.0016(13) -0.0003(15)
N12 0.0211(15) 0.0288(16) 0.0258(15) -0.0025(13) -0.0004(12) 0.0025(13)
N13 0.0206(15) 0.0277(16) 0.0267(15) 0.0002(13) 0.0015(12) -0.0003(13)
N14 0.0252(17) 0.0336(17) 0.0248(16) 0.0022(13) -0.0020(13) -0.0042(14)
N15 0.0236(17) 0.0397(19) 0.0284(17) 0.0109(14) -0.0007(13) -0.0011(14)
N16 0.0228(16) 0.0251(16) 0.0273(16) -0.0040(13) 0.0006(12) 0.0013(13)
C1 0.024(2) 0.040(2) 0.037(2) -0.0035(18) 0.0019(17) -0.0056(17)
C2 0.024(2) 0.050(3) 0.045(2) -0.008(2) -0.0015(18) -0.0104(19)
C3 0.034(2) 0.047(3) 0.035(2) -0.0101(19) -0.0009(18) -0.009(2)
C4 0.027(2) 0.034(2) 0.031(2) 0.0014(17) -0.0002(16) -0.0044(17)
C5 0.0235(18) 0.029(2) 0.0261(18) 0.0011(15) 0.0020(15) -0.0013(15)
C6 0.034(2) 0.032(2) 0.0277(19) -0.0062(16) -0.0006(16) -0.0010(17)
C7 0.027(2) 0.029(2) 0.0263(19) 0.0004(16) -0.0021(15) 0.0017(16)
C8 0.026(2) 0.034(2) 0.035(2) -0.0002(17) -0.0079(17) 0.0001(17)
C9 0.036(2) 0.038(2) 0.033(2) -0.0109(18) -0.0076(18) 0.0070(19)
C10 0.030(2) 0.043(2) 0.031(2) -0.0070(18) -0.0032(17) 0.0089(18)
C11 0.028(2) 0.036(2) 0.029(2) 0.0000(17) -0.0019(16) -0.0009(17)
C12 0.029(2) 0.032(2) 0.0284(19) -0.0033(16) -0.0030(16) -0.0026(16)
C13 0.028(2) 0.033(2) 0.037(2) -0.0097(17) 0.0027(17) 0.0014(17)
C14 0.027(2) 0.0275(19) 0.031(2) -0.0017(16) -0.0030(16) 0.0015(16)
C15 0.029(2) 0.029(2) 0.034(2) -0.0075(16) -0.0002(16) 0.0056(16)
C16 0.026(2) 0.035(2) 0.033(2) -0.0033(17) 0.0055(16) 0.0038(17)
C17 0.0236(19) 0.031(2) 0.031(2) 0.0003(16) 0.0016(15) 0.0025(16)
C18 0.0261(19) 0.0279(19) 0.0301(19) -0.0004(16) 0.0018(15) 0.0031(16)
C19 0.024(2) 0.047(3) 0.045(2) 0.012(2) 0.0048(18) -0.0015(18)
C20 0.029(2) 0.070(3) 0.054(3) 0.026(3) 0.009(2) -0.005(2)
C21 0.042(3) 0.055(3) 0.039(2) 0.015(2) 0.006(2) -0.002(2)
C22 0.032(2) 0.035(2) 0.028(2) 0.0010(17) 0.0011(16) -0.0012(17)
C23 0.0222(18) 0.030(2) 0.0265(18) -0.0017(15) 0.0014(15) 0.0011(15)
C24 0.039(2) 0.039(2) 0.026(2) 0.0082(17) 0.0000(17) 0.0000(19)
C25 0.033(2) 0.036(2) 0.034(2) 0.0058(18) -0.0044(17) 0.0004(18)
C26 0.034(2) 0.049(3) 0.036(2) 0.011(2) 0.0011(18) -0.002(2)
C27 0.038(2) 0.046(3) 0.036(2) 0.011(2) -0.0003(19) -0.001(2)
C28 0.036(2) 0.044(3) 0.032(2) 0.0053(19) -0.0072(18) -0.0021(19)
C29 0.031(2) 0.034(2) 0.030(2) 0.0027(17) -0.0007(16) -0.0034(17)
C30 0.032(2) 0.032(2) 0.030(2) 0.0056(17) -0.0021(16) -0.0020(17)
C31 0.027(2) 0.035(2) 0.033(2) 0.0074(17) -0.0045(17) -0.0010(17)
C32 0.028(2) 0.035(2) 0.030(2) 0.0016(17) -0.0017(16) -0.0018(17)
C33 0.0252(19) 0.032(2) 0.0294(19) 0.0003(16) -0.0038(15) 0.0023(16)
C34 0.034(2) 0.041(2) 0.031(2) 0.0086(18) -0.0003(17) 0.0058(19)
C35 0.030(2) 0.054(3) 0.036(2) 0.009(2) -0.0023(18) 0.011(2)
C36 0.0230(19) 0.046(2) 0.031(2) 0.0045(18) -0.0003(16) 0.0074(18)
C37 0.0204(19) 0.046(2) 0.038(2) -0.0062(19) -0.0009(16) 0.0016(17)
C38 0.022(2) 0.065(3) 0.045(3) -0.019(2) 0.0032(18) 0.008(2)
C39 0.030(2) 0.061(3) 0.042(2) -0.021(2) 0.0051(19) -0.002(2)
C40 0.023(2) 0.048(3) 0.030(2) -0.0051(18) 0.0052(16) -0.0036(18)
C41 0.0168(17) 0.034(2) 0.0283(19) 0.0043(16) 0.0028(14) -0.0029(15)
C42 0.030(2) 0.061(3) 0.032(2) -0.018(2) 0.0031(18) -0.007(2)
C43 0.0249(19) 0.032(2) 0.0270(19) -0.0011(16) -0.0002(15) 0.0019(16)
C44 0.0211(19) 0.044(2) 0.031(2) -0.0049(18) 0.0040(16) 0.0045(17)
C45 0.026(2) 0.045(2) 0.030(2) -0.0108(18) 0.0004(16) 0.0021(18)
C46 0.0227(19) 0.048(3) 0.034(2) -0.0125(19) -0.0005(16) 0.0013(18)
C47 0.0187(18) 0.046(2) 0.031(2) -0.0076(18) 0.0010(15) 0.0020(17)
C48 0.0222(19) 0.038(2) 0.030(2) -0.0077(17) -0.0007(15) 0.0018(16)
C49 0.021(2) 0.056(3) 0.033(2) -0.015(2) -0.0011(16) -0.0005(19)
C50 0.0202(19) 0.044(2) 0.028(2) -0.0086(17) 0.0003(15) 0.0003(17)
C51 0.0210(18) 0.038(2) 0.0266(19) -0.0032(16) -0.0004(15) 0.0006(16)
C52 0.026(2) 0.047(3) 0.033(2) -0.0135(19) -0.0023(17) 0.0006(18)
C53 0.0185(18) 0.044(2) 0.039(2) -0.0112(19) -0.0001(16) -0.0018(17)
C54 0.0207(18) 0.034(2) 0.034(2) -0.0032(17) 0.0014(15) 0.0008(16)
C55 0.0222(19) 0.039(2) 0.034(2) 0.0018(17) 0.0050(16) 0.0033(17)
C56 0.032(2) 0.042(2) 0.037(2) 0.0068(19) 0.0027(18) 0.0100(19)
C57 0.035(2) 0.035(2) 0.033(2) 0.0083(18) 0.0043(17) 0.0031(18)
C58 0.031(2) 0.031(2) 0.0254(19) -0.0010(16) 0.0016(16) -0.0018(16)
C59 0.0228(18) 0.032(2) 0.0240(18) -0.0002(15) 0.0020(14) -0.0016(15)
C60 0.033(2) 0.031(2) 0.0260(19) 0.0046(16) -0.0001(16) -0.0012(17)
C61 0.0269(19) 0.0284(19) 0.0270(19) -0.0029(15) 0.0019(15) -0.0012(16)
C62 0.028(2) 0.038(2) 0.028(2) 0.0000(17) -0.0027(16) -0.0002(17)
C63 0.035(2) 0.045(2) 0.0240(19) 0.0045(18) -0.0021(16) -0.0026(19)
C64 0.028(2) 0.039(2) 0.0256(19) 0.0016(17) 0.0009(16) -0.0051(17)
C65 0.027(2) 0.0276(19) 0.0289(19) -0.0004(16) 0.0005(15) -0.0019(16)
C66 0.027(2) 0.031(2) 0.0272(19) 0.0032(16) 0.0000(15) 0.0006(16)
C67 0.027(2) 0.031(2) 0.0259(19) 0.0022(16) 0.0022(15) -0.0028(16)
C68 0.0250(19) 0.032(2) 0.0262(19) -0.0019(16) 0.0045(15) -0.0006(16)
C69 0.0189(17) 0.0296(19) 0.0268(18) -0.0058(15) 0.0022(14) -0.0003(15)
C70 0.029(2) 0.037(2) 0.034(2) 0.0037(18) 0.0083(17) -0.0036(18)
C71 0.022(2) 0.041(2) 0.042(2) 0.0033(19) 0.0042(17) -0.0059(17)
C72 0.0190(18) 0.036(2) 0.039(2) -0.0012(18) 0.0017(16) -0.0017(16)
O73 0.092(3) 0.082(3) 0.098(3) 0.008(3) 0.015(3) -0.005(3)
C82 0.038(2) 0.041(4) 0.055(3) 0.013(4) 0.005(2) -0.007(3)
S1 0.0619(12) 0.0468(9) 0.0692(12) 0.0093(9) 0.0054(9) -0.0079(9)
C74 0.064(4) 0.054(3) 0.067(3) 0.008(2) 0.007(3) -0.011(4)
O73A 0.092(3) 0.082(3) 0.098(3) 0.008(3) 0.015(3) -0.005(3)
C83 0.038(2) 0.041(4) 0.055(3) 0.013(4) 0.005(2) -0.007(3)
S1A 0.0619(12) 0.0468(9) 0.0692(12) 0.0093(9) 0.0054(9) -0.0079(9)
C81 0.064(4) 0.054(3) 0.067(3) 0.008(2) 0.007(3) -0.011(4)
C77 0.092(6) 0.057(4) 0.072(4) 0.015(3) 0.034(4) 0.003(4)
C78 0.072(5) 0.073(5) 0.060(4) 0.001(3) 0.008(3) -0.005(4)
S5 0.0806(12) 0.0486(9) 0.0874(12) -0.0089(8) 0.0325(10) -0.0168(8)
O8 0.089(4) 0.156(7) 0.175(7) -0.043(5) 0.044(4) -0.053(4)
C77A 0.092(6) 0.057(4) 0.072(4) 0.015(3) 0.034(4) 0.003(4)
C78A 0.072(5) 0.073(5) 0.060(4) 0.001(3) 0.008(3) -0.005(4)
S5A 0.0806(12) 0.0486(9) 0.0874(12) -0.0089(8) 0.0325(10) -0.0168(8)
O8A 0.089(4) 0.156(7) 0.175(7) -0.043(5) 0.044(4) -0.053(4)
S7 0.0269(5) 0.0416(6) 0.0466(6) -0.0079(5) 0.0022(4) -0.0012(4)
O9 0.0244(15) 0.055(2) 0.0486(18) -0.0023(15) 0.0054(13) 0.0032(14)
C79 0.040(3) 0.044(3) 0.047(3) 0.000(2) -0.004(2) 0.003(2)
C80 0.040(3) 0.039(2) 0.059(3) 0.000(2) 0.015(2) -0.002(2)
F1 0.0407(16) 0.082(2) 0.087(2) -0.0372(19) -0.0043(15) 0.0127(16)
F2 0.0446(18) 0.094(3) 0.089(2) 0.031(2) 0.0171(17) 0.0157(17)
F3 0.0234(13) 0.0647(18) 0.0562(16) -0.0071(14) 0.0007(11) 0.0034(12)
F4 0.0225(12) 0.0618(17) 0.0501(15) -0.0152(13) 0.0003(11) 0.0099(11)
B1 0.023(2) 0.073(4) 0.037(3) 0.003(3) 0.005(2) 0.008(2)
F5 0.0272(12) 0.0416(14) 0.0667(17) 0.0064(13) 0.0126(12) 0.0069(11)
F6 0.0207(11) 0.0414(13) 0.0440(13) 0.0118(11) 0.0041(10) -0.0030(10)
B2 0.023(2) 0.032(2) 0.046(3) 0.002(2) 0.0070(19) 0.0011(19)
F8 0.0314(15) 0.072(2) 0.079(2) 0.048(2) 0.0076(15) -0.004(2)
F9 0.0330(15) 0.074(2) 0.072(2) -0.038(2) 0.0054(16) 0.0018(16)
F7 0.0314(15) 0.072(2) 0.079(2) 0.048(2) 0.0076(15) -0.004(2)
F10 0.0330(15) 0.074(2) 0.072(2) -0.038(2) 0.0054(16) 0.0018(16)
F16 0.0299(13) 0.090(2) 0.0377(14) 0.0189(14) -0.0045(11) -0.0032(14)
F17 0.0438(15) 0.0679(19) 0.0459(15) -0.0022(14) -0.0002(12) 0.0226(14)
F18 0.080(2) 0.0353(15) 0.081(2) -0.0060(14) 0.0329(18) -0.0100(15)
F19 0.0355(14) 0.0621(18) 0.0596(17) -0.0300(15) 0.0032(12) 0.0012(13)
B4 0.030(2) 0.028(2) 0.025(2) -0.0026(17) 0.0022(17) 0.0010(18)
C75 0.047(3) 0.041(3) 0.040(4) -0.002(3) -0.011(3) -0.009(2)
O76 0.040(3) 0.0347(15) 0.028(3) 0.0000(18) -0.001(2) -0.0012(16)
S3 0.0401(7) 0.0357(7) 0.0305(6) 0.0000(6) 0.0006(6) 0.0012(6)
C73 0.050(3) 0.041(3) 0.049(3) 0.001(2) 0.009(3) 0.006(2)
C75A 0.047(3) 0.041(3) 0.040(4) -0.002(3) -0.011(3) -0.009(2)
O76A 0.040(3) 0.0347(15) 0.028(3) 0.0000(18) -0.001(2) -0.0012(16)
S3A 0.0401(7) 0.0357(7) 0.0305(6) 0.0000(6) 0.0006(6) 0.0012(6)
C6A 0.050(3) 0.041(3) 0.049(3) 0.001(2) 0.009(3) 0.006(2)
B3 0.065(9) 0.066(10) 0.048(5) -0.010(6) 0.001(6) -0.016(6)
F20 0.128(11) 0.081(8) 0.088(5) -0.036(3) -0.021(7) 0.021(4)
F21 0.099(5) 0.113(3) 0.073(4) -0.016(2) 0.016(5) -0.031(3)
F22 0.154(10) 0.048(10) 0.075(6) 0.029(4) 0.028(7) 0.021(5)
F23 0.081(3) 0.066(3) 0.048(2) -0.005(2) 0.010(2) -0.007(3)
B3A 0.065(9) 0.066(10) 0.048(5) -0.010(6) 0.001(6) -0.016(6)
F23A 0.081(3) 0.066(3) 0.048(2) -0.005(2) 0.010(2) -0.007(3)
F20A 0.128(11) 0.081(8) 0.088(5) -0.036(3) -0.021(7) 0.021(4)
F22A 0.154(10) 0.048(10) 0.075(6) 0.029(4) 0.028(7) 0.021(5)
F21A 0.099(5) 0.113(3) 0.073(4) -0.016(2) 0.016(5) -0.031(3)

loop_
_atom_type_symbol
_atom_type_description
_atom_type_scat_dispersion_real
_atom_type_scat_dispersion_imag
_atom_type_scat_source
C C 0.0181 0.0091 'International Tables Vol C Tables 4.2.6.8 and 6.1.1.4'
H H 0.0000 0.0000 'International Tables Vol C Tables 4.2.6.8 and 6.1.1.4'
B B 0.0090 0.0039 'International Tables Vol C Tables 4.2.6.8 and 6.1.1.4'
F F 0.0727 0.0534 'International Tables Vol C Tables 4.2.6.8 and 6.1.1.4'
N N 0.0311 0.0180 'International Tables Vol C Tables 4.2.6.8 and 6.1.1.4'
O O 0.0492 0.0322 'International Tables Vol C Tables 4.2.6.8 and 6.1.1.4'
Pd Pd 0.1215 3.9337 'International Tables Vol C Tables 4.2.6.8 and 6.1.1.4'
Pt Pt -4.5932 6.9264 'International Tables Vol C Tables 4.2.6.8 and 6.1.1.4'
S S 0.3331 0.5567 'International Tables Vol C Tables 4.2.6.8 and 6.1.1.4'

loop_
_geom_angle_atom_site_label_1
_geom_angle_atom_site_label_2
_geom_angle_atom_site_label_3
_geom_angle
_geom_angle_site_symmetry_1
_geom_angle_site_symmetry_3
_geom_angle_publ_flag
N1 Pt1 N5 93.20(13) . . ?
N9 Pt1 N1 177.11(12) . . ?
N9 Pt1 N5 87.31(13) . . ?
N9 Pt1 N13 90.15(13) . . ?
N13 Pt1 N1 89.23(13) . . ?
N13 Pt1 N5 176.62(13) . . ?
N4 Pd1 N8 90.69(13) . . ?
N4 Pd1 N12 177.53(13) . . ?
N4 Pd1 N16 90.59(12) . . ?
N8 Pd1 N12 86.90(13) . . ?
N8 Pd1 N16 176.86(13) . . ?
N12 Pd1 N16 91.78(12) . . ?
C1 N1 Pt1 117.7(3) . . ?
C5 N1 Pt1 122.6(3) . . ?
C5 N1 C1 119.6(3) . . ?
C6 N2 C7 119.5(3) . . ?
C11 N3 H3 117.3 . . ?
C13 N3 H3 117.3 . . ?
C13 N3 C11 125.4(4) . . ?
C17 N4 Pd1 120.5(3) . . ?
C18 N4 Pd1 120.0(3) . . ?
C18 N4 C17 119.5(3) . . ?
C19 N5 Pt1 118.7(3) . . ?
C23 N5 Pt1 121.2(3) . . ?
C23 N5 C19 119.2(3) . . ?
C24 N6 C25 120.9(4) . . ?
C29 N7 H7 116.9 . . ?
C31 N7 H7 116.9 . . ?
C31 N7 C29 126.2(3) . . ?
C33 N8 Pd1 121.4(3) . . ?
C33 N8 C36 118.6(3) . . ?
C36 N8 Pd1 119.8(3) . . ?
C37 N9 Pt1 118.7(3) . . ?
C41 N9 Pt1 122.1(3) . . ?
C41 N9 C37 119.1(3) . . ?
C42 N10 C43 119.8(3) . . ?
C47 N11 H11 117.1 . . ?
C49 N11 H11 117.1 . . ?
C49 N11 C47 125.7(3) . . ?
C51 N12 Pd1 117.4(3) . . ?
C51 N12 C54 119.6(3) . . ?
C54 N12 Pd1 122.8(3) . . ?
C55 N13 Pt1 117.9(3) . . ?
C59 N13 Pt1 122.4(3) . . ?
C59 N13 C55 119.8(3) . . ?
C60 N14 C61 116.7(3) . . ?
C65 N15 H15 116.1 . . ?
C67 N15 H15 116.1 . . ?
C67 N15 C65 127.7(3) . . ?
C69 N16 Pd1 118.5(3) . . ?
C69 N16 C72 118.8(3) . . ?
C72 N16 Pd1 122.5(3) . . ?
N1 C1 H1 119.4 . . ?
N1 C1 C2 121.3(4) . . ?
C2 C1 H1 119.4 . . ?
C1 C2 H2 120.3 . . ?
C3 C2 C1 119.4(4) . . ?
C3 C2 H2 120.3 . . ?
C2 C3 H3A 120.2 . . ?
C2 C3 C4 119.6(4) . . ?
C4 C3 H3A 120.2 . . ?
C3 C4 C6 118.8(4) . . ?
C5 C4 C3 118.4(4) . . ?
C5 C4 C6 122.8(4) . . ?
N1 C5 C4 121.6(4) . . ?
N1 C5 H5 119.2 . . ?
C4 C5 H5 119.2 . . ?
N2 C6 C4 122.4(4) . . ?
N2 C6 H6 118.8 . . ?
C4 C6 H6 118.8 . . ?
C8 C7 N2 126.3(4) . . ?
C12 C7 N2 114.7(3) . . ?
C12 C7 C8 118.9(4) . . ?
C7 C8 H8 120.2 . . ?
C9 C8 C7 119.6(4) . . ?
C9 C8 H8 120.2 . . ?
C8 C9 H9 119.0 . . ?
C8 C9 C10 121.9(4) . . ?
C10 C9 H9 119.0 . . ?
C9 C10 H10 120.6 . . ?
C9 C10 C11 118.9(4) . . ?
C11 C10 H10 120.6 . . ?
C10 C11 N3 118.5(4) . . ?
C12 C11 N3 121.8(4) . . ?
C12 C11 C10 119.6(4) . . ?
C7 C12 H12 119.5 . . ?
C11 C12 C7 121.0(4) . . ?
C11 C12 H12 119.5 . . ?
O1 C13 N3 124.1(4) . . ?
O1 C13 C14 119.4(4) . . ?
N3 C13 C14 116.4(4) . . ?
C15 C14 C13 125.8(4) . . ?
C15 C14 C18 118.7(4) . . ?
C18 C14 C13 115.4(4) . . ?
C14 C15 H15A 120.6 . . ?
C16 C15 C14 118.7(4) . . ?
C16 C15 H15A 120.6 . . ?
C15 C16 H16 120.2 . . ?
C17 C16 C15 119.6(4) . . ?
C17 C16 H16 120.2 . . ?
N4 C17 C16 121.4(4) . . ?
N4 C17 H17 119.3 . . ?
C16 C17 H17 119.3 . . ?
N4 C18 C14 122.1(4) . . ?
N4 C18 H18 119.0 . . ?
C14 C18 H18 119.0 . . ?
N5 C19 H19 119.2 . . ?
N5 C19 C20 121.5(4) . . ?
C20 C19 H19 119.2 . . ?
C19 C20 H20 120.0 . . ?
C19 C20 C21 120.0(4) . . ?
C21 C20 H20 120.0 . . ?
C20 C21 H21 120.7 . . ?
C20 C21 C22 118.6(4) . . ?
C22 C21 H21 120.7 . . ?
C21 C22 C23 119.1(4) . . ?
C21 C22 C24 120.8(4) . . ?
C23 C22 C24 120.1(4) . . ?
N5 C23 C22 121.5(4) . . ?
N5 C23 H23 119.3 . . ?
C22 C23 H23 119.3 . . ?
N6 C24 C22 121.8(4) . . ?
N6 C24 H24 119.1 . . ?
C22 C24 H24 119.1 . . ?
C26 C25 N6 124.8(4) . . ?
C30 C25 N6 115.3(4) . . ?
C30 C25 C26 119.8(4) . . ?
C25 C26 H26 120.3 . . ?
C27 C26 C25 119.3(4) . . ?
C27 C26 H26 120.3 . . ?
C26 C27 H27 119.5 . . ?
C28 C27 C26 121.0(4) . . ?
C28 C27 H27 119.5 . . ?
C27 C28 H28 120.0 . . ?
C27 C28 C29 119.9(4) . . ?
C29 C28 H28 120.0 . . ?
C28 C29 N7 118.7(4) . . ?
C28 C29 C30 119.4(4) . . ?
C30 C29 N7 121.9(4) . . ?
C25 C30 C29 120.5(4) . . ?
C25 C30 H30 119.8 . . ?
C29 C30 H30 119.8 . . ?
O2 C31 N7 124.8(4) . . ?
O2 C31 C32 120.2(4) . . ?
N7 C31 C32 115.0(3) . . ?
C33 C32 C31 118.6(3) . . ?
C33 C32 C34 118.4(4) . . ?
C34 C32 C31 123.0(4) . . ?
N8 C33 C32 122.7(4) . . ?
N8 C33 H33 118.7 . . ?
C32 C33 H33 118.7 . . ?
C32 C34 H34 120.7 . . ?
C35 C34 C32 118.7(4) . . ?
C35 C34 H34 120.7 . . ?
C34 C35 H35 120.1 . . ?
C36 C35 C34 119.8(4) . . ?
C36 C35 H35 120.1 . . ?
N8 C36 C35 121.8(4) . . ?
N8 C36 H36 119.1 . . ?
C35 C36 H36 119.1 . . ?
N9 C37 H37 119.0 . . ?
N9 C37 C38 121.9(4) . . ?
C38 C37 H37 119.0 . . ?
C37 C38 H38 120.5 . . ?
C39 C38 C37 119.0(4) . . ?
C39 C38 H38 120.5 . . ?
C38 C39 H39 120.2 . . ?
C38 C39 C40 119.6(4) . . ?
C40 C39 H39 120.2 . . ?
C39 C40 C42 119.5(4) . . ?
C41 C40 C39 118.7(4) . . ?
C41 C40 C42 121.7(4) . . ?
N9 C41 C40 121.7(4) . . ?
N9 C41 H41 119.2 . . ?
C40 C41 H41 119.2 . . ?
N10 C42 C40 123.2(4) . . ?
N10 C42 H42 118.4 . . ?
C40 C42 H42 118.4 . . ?
C44 C43 N10 123.7(4) . . ?
C48 C43 N10 116.5(3) . . ?
C48 C43 C44 119.8(4) . . ?
C43 C44 H44 120.3 . . ?
C45 C44 C43 119.3(4) . . ?
C45 C44 H44 120.3 . . ?
C44 C45 H45 119.3 . . ?
C44 C45 C46 121.5(4) . . ?
C46 C45 H45 119.3 . . ?
C45 C46 H46 120.5 . . ?
C47 C46 C45 119.0(4) . . ?
C47 C46 H46 120.5 . . ?
C46 C47 N11 121.5(4) . . ?
C46 C47 C48 120.2(4) . . ?
C48 C47 N11 118.3(3) . . ?
C43 C48 C47 120.1(4) . . ?
C43 C48 H48 119.9 . . ?
C47 C48 H48 119.9 . . ?
O3 C49 N11 124.1(4) . . ?
O3 C49 C50 119.2(4) . . ?
N11 C49 C50 116.7(3) . . ?
C51 C50 C49 124.5(4) . . ?
C51 C50 C52 118.1(4) . . ?
C52 C50 C49 117.4(3) . . ?
N12 C51 C50 122.3(4) . . ?
N12 C51 H51 118.9 . . ?
C50 C51 H51 118.9 . . ?
C50 C52 H52 120.4 . . ?
C53 C52 C50 119.2(4) . . ?
C53 C52 H52 120.4 . . ?
C52 C53 H53 120.0 . . ?
C52 C53 C54 120.0(4) . . ?
C54 C53 H53 120.0 . . ?
N12 C54 C53 120.9(4) . . ?
N12 C54 H54 119.5 . . ?
C53 C54 H54 119.5 . . ?
N13 C55 H55 119.2 . . ?
N13 C55 C56 121.6(4) . . ?
C56 C55 H55 119.2 . . ?
C55 C56 H56 120.6 . . ?
C57 C56 C55 118.7(4) . . ?
C57 C56 H56 120.6 . . ?
C56 C57 H57 120.0 . . ?
C56 C57 C58 120.0(4) . . ?
C58 C57 H57 120.0 . . ?
C57 C58 C59 118.5(4) . . ?
C57 C58 C60 118.2(4) . . ?
C59 C58 C60 123.2(4) . . ?
N13 C59 C58 121.4(4) . . ?
N13 C59 H59 119.3 . . ?
C58 C59 H59 119.3 . . ?
N14 C60 C58 123.3(4) . . ?
N14 C60 H60 118.3 . . ?
C58 C60 H60 118.3 . . ?
C62 C61 N14 123.1(3) . . ?
C62 C61 C66 119.5(4) . . ?
C66 C61 N14 117.4(3) . . ?
C61 C62 H62 120.1 . . ?
C63 C62 C61 119.7(4) . . ?
C63 C62 H62 120.1 . . ?
C62 C63 H63 119.1 . . ?
C62 C63 C64 121.8(4) . . ?
C64 C63 H63 119.1 . . ?
C63 C64 H64 120.6 . . ?
C63 C64 C65 118.8(4) . . ?
C65 C64 H64 120.6 . . ?
C64 C65 N15 124.2(4) . . ?
C64 C65 C66 119.8(4) . . ?
C66 C65 N15 116.0(3) . . ?
C61 C66 C65 120.3(4) . . ?
C61 C66 H66 119.8 . . ?
C65 C66 H66 119.8 . . ?
O4 C67 N15 124.7(4) . . ?
O4 C67 C68 120.1(3) . . ?
N15 C67 C68 115.1(3) . . ?
C69 C68 C67 123.5(3) . . ?
C69 C68 C70 118.8(4) . . ?
C70 C68 C67 117.8(4) . . ?
N16 C69 C68 122.5(4) . . ?
N16 C69 H69 118.8 . . ?
C68 C69 H69 118.8 . . ?
C68 C70 H70 120.7 . . ?
C71 C70 C68 118.6(4) . . ?
C71 C70 H70 120.7 . . ?
C70 C71 H71 120.1 . . ?
C70 C71 C72 119.9(4) . . ?
C72 C71 H71 120.1 . . ?
N16 C72 C71 121.5(4) . . ?
N16 C72 H72 119.3 . . ?
C71 C72 H72 119.3 . . ?
H82A C82 H82B 109.5 . . ?
H82A C82 H82C 109.5 . . ?
H82B C82 H82C 109.5 . . ?
S1 C82 H82A 109.5 . . ?
S1 C82 H82B 109.5 . . ?
S1 C82 H82C 109.5 . . ?
O73 S1 C82 119.6(7) . . ?
O73 S1 C74 114.1(8) . . ?
C82 S1 C74 94.8(9) . . ?
S1 C74 H74A 109.5 . . ?
S1 C74 H74B 109.5 . . ?
S1 C74 H74C 109.5 . . ?
H74A C74 H74B 109.5 . . ?
H74A C74 H74C 109.5 . . ?
H74B C74 H74C 109.5 . . ?
H83A C83 H83B 109.5 . . ?
H83A C83 H83C 109.5 . . ?
H83B C83 H83C 109.5 . . ?
S1A C83 H83A 109.5 . . ?
S1A C83 H83B 109.5 . . ?
S1A C83 H83C 109.5 . . ?
O73A S1A C83 108.9(7) . . ?
O73A S1A C81 113.5(9) . . ?
C83 S1A C81 104.9(8) . . ?
S1A C81 H81A 109.5 . . ?
S1A C81 H81B 109.5 . . ?
S1A C81 H81C 109.5 . . ?
H81A C81 H81B 109.5 . . ?
H81A C81 H81C 109.5 . . ?
H81B C81 H81C 109.5 . . ?
H77A C77 H77B 109.5 . . ?
H77A C77 H77C 109.5 . . ?
H77B C77 H77C 109.5 . . ?
S5 C77 H77A 109.5 . . ?
S5 C77 H77B 109.5 . . ?
S5 C77 H77C 109.5 . . ?
H78A C78 H78B 109.5 . . ?
H78A C78 H78C 109.5 . . ?
H78B C78 H78C 109.5 . . ?
S5 C78 H78A 109.5 . . ?
S5 C78 H78B 109.5 . . ?
S5 C78 H78C 109.5 . . ?
C78 S5 C77 96.3(3) . . ?
O8 S5 C77 107.2(4) . . ?
O8 S5 C78 105.4(4) . . ?
H77D C77A H77E 109.5 . . ?
H77D C77A H77F 109.5 . . ?
H77E C77A H77F 109.5 . . ?
S5A C77A H77D 109.5 . . ?
S5A C77A H77E 109.5 . . ?
S5A C77A H77F 109.5 . . ?
H78D C78A H78E 109.5 . . ?
H78D C78A H78F 109.5 . . ?
H78E C78A H78F 109.5 . . ?
S5A C78A H78D 109.5 . . ?
S5A C78A H78E 109.5 . . ?
S5A C78A H78F 109.5 . . ?
C78A S5A C77A 96.9(14) . . ?
O8A S5A C77A 86(2) . . ?
O8A S5A C78A 127(2) . . ?
O9 S7 C79 106.3(2) . . ?
O9 S7 C80 105.1(2) . . ?
C80 S7 C79 97.4(2) . . ?
S7 C79 H79A 109.5 . . ?
S7 C79 H79B 109.5 . . ?
S7 C79 H79C 109.5 . . ?
H79A C79 H79B 109.5 . . ?
H79A C79 H79C 109.5 . . ?
H79B C79 H79C 109.5 . . ?
S7 C80 H80A 109.5 . . ?
S7 C80 H80B 109.5 . . ?
S7 C80 H80C 109.5 . . ?
H80A C80 H80B 109.5 . . ?
H80A C80 H80C 109.5 . . ?
H80B C80 H80C 109.5 . . ?
F1 B1 F4 109.2(4) . . ?
F2 B1 F1 109.0(5) . . ?
F2 B1 F3 110.1(4) . . ?
F2 B1 F4 110.4(4) . . ?
F3 B1 F1 109.4(4) . . ?
F3 B1 F4 108.7(5) . . ?
F5 B2 F6 110.4(4) . . ?
F5 B2 F8 110.7(3) . . ?
F5 B2 F9 106.7(3) . . ?
F5 B2 F7 89.2(15) . . ?
F5 B2 F10 125.9(13) . . ?
F8 B2 F6 109.6(3) . . ?
F8 B2 F9 110.5(4) . . ?
F9 B2 F6 108.8(3) . . ?
F7 B2 F6 98.0(15) . . ?
F10 B2 F6 121.6(12) . . ?
F10 B2 F7 97(2) . . ?
F16 B4 F17 108.9(3) . . ?
F16 B4 F18 110.2(4) . . ?
F16 B4 F19 111.5(4) . . ?
F18 B4 F17 110.0(4) . . ?
F18 B4 F19 107.0(3) . . ?
F19 B4 F17 109.3(3) . . ?
H75A C75 H75B 109.5 . . ?
H75A C75 H75C 109.5 . . ?
H75B C75 H75C 109.5 . . ?
S3 C75 H75A 109.5 . . ?
S3 C75 H75B 109.5 . . ?
S3 C75 H75C 109.5 . . ?
O76 S3 C75 106.8(6) . . ?
O76 S3 C73 106.2(4) . . ?
C73 S3 C75 95.0(4) . . ?
S3 C73 H73A 109.5 . . ?
S3 C73 H73B 109.5 . . ?
S3 C73 H73C 109.5 . . ?
H73A C73 H73B 109.5 . . ?
H73A C73 H73C 109.5 . . ?
H73B C73 H73C 109.5 . . ?
H75D C75A H75E 109.5 . . ?
H75D C75A H75F 109.5 . . ?
H75E C75A H75F 109.5 . . ?
S3A C75A H75D 109.5 . . ?
S3A C75A H75E 109.5 . . ?
S3A C75A H75F 109.5 . . ?
O76A S3A C75A 102.0(11) . . ?
O76A S3A C6A 106.4(10) . . ?
C6A S3A C75A 97.6(8) . . ?
S3A C6A H6AA 109.5 . . ?
S3A C6A H6AB 109.5 . . ?
S3A C6A H6AC 109.5 . . ?
H6AA C6A H6AB 109.5 . . ?
H6AA C6A H6AC 109.5 . . ?
H6AB C6A H6AC 109.5 . . ?
F20 B3 F21 103.2(14) . . ?
F22 B3 F20 122(2) . . ?
F22 B3 F21 103.7(15) . . ?
F22 B3 F23 108.4(9) . . ?
F23 B3 F20 112.1(11) . . ?
F23 B3 F21 105.4(17) . . ?
F23A B3A F20A 113.7(13) . . ?
F23A B3A F22A 113.4(11) . . ?
F23A B3A F21A 110.0(19) . . ?
F20A B3A F21A 109.6(17) . . ?
F22A B3A F20A 99.6(18) . . ?
F22A B3A F21A 110.1(16) . . ?

loop_
_geom_bond_atom_site_label_1
_geom_bond_atom_site_label_2
_geom_bond_distance
_geom_bond_site_symmetry_2
_geom_bond_publ_flag
Pt1 N1 2.021(3) . ?
Pt1 N5 2.022(3) . ?
Pt1 N9 2.012(3) . ?
Pt1 N13 2.019(3) . ?
Pd1 N4 2.018(3) . ?
Pd1 N8 2.022(3) . ?
Pd1 N12 2.022(3) . ?
Pd1 N16 2.036(3) . ?
O1 C13 1.220(5) . ?
O2 C31 1.233(5) . ?
O3 C49 1.216(5) . ?
O4 C67 1.220(5) . ?
N1 C1 1.356(5) . ?
N1 C5 1.345(5) . ?
N2 C6 1.262(5) . ?
N2 C7 1.425(5) . ?
N3 H3 0.8800 . ?
N3 C11 1.414(5) . ?
N3 C13 1.355(5) . ?
N4 C17 1.351(5) . ?
N4 C18 1.328(5) . ?
N5 C19 1.354(5) . ?
N5 C23 1.341(5) . ?
N6 C24 1.243(6) . ?
N6 C25 1.427(5) . ?
N7 H7 0.8800 . ?
N7 C29 1.413(5) . ?
N7 C31 1.347(5) . ?
N8 C33 1.339(5) . ?
N8 C36 1.346(5) . ?
N9 C37 1.354(5) . ?
N9 C41 1.343(5) . ?
N10 C42 1.246(5) . ?
N10 C43 1.426(5) . ?
N11 H11 0.8800 . ?
N11 C47 1.423(5) . ?
N11 C49 1.369(5) . ?
N12 C51 1.341(5) . ?
N12 C54 1.348(5) . ?
N13 C55 1.352(5) . ?
N13 C59 1.345(5) . ?
N14 C60 1.271(5) . ?
N14 C61 1.429(5) . ?
N15 H15 0.8800 . ?
N15 C65 1.413(5) . ?
N15 C67 1.357(5) . ?
N16 C69 1.345(5) . ?
N16 C72 1.350(5) . ?
C1 H1 0.9500 . ?
C1 C2 1.379(6) . ?
C2 H2 0.9500 . ?
C2 C3 1.371(6) . ?
C3 H3A 0.9500 . ?
C3 C4 1.399(6) . ?
C4 C5 1.383(6) . ?
C4 C6 1.466(6) . ?
C5 H5 0.9500 . ?
C6 H6 0.9500 . ?
C7 C8 1.395(6) . ?
C7 C12 1.395(5) . ?
C8 H8 0.9500 . ?
C8 C9 1.377(6) . ?
C9 H9 0.9500 . ?
C9 C10 1.382(6) . ?
C10 H10 0.9500 . ?
C10 C11 1.395(6) . ?
C11 C12 1.388(6) . ?
C12 H12 0.9500 . ?
C13 C14 1.502(6) . ?
C14 C15 1.385(6) . ?
C14 C18 1.390(5) . ?
C15 H15A 0.9500 . ?
C15 C16 1.384(6) . ?
C16 H16 0.9500 . ?
C16 C17 1.374(6) . ?
C17 H17 0.9500 . ?
C18 H18 0.9500 . ?
C19 H19 0.9500 . ?
C19 C20 1.367(6) . ?
C20 H20 0.9500 . ?
C20 C21 1.380(7) . ?
C21 H21 0.9500 . ?
C21 C22 1.387(6) . ?
C22 C23 1.391(6) . ?
C22 C24 1.469(6) . ?
C23 H23 0.9500 . ?
C24 H24 0.9500 . ?
C25 C26 1.395(6) . ?
C25 C30 1.389(6) . ?
C26 H26 0.9500 . ?
C26 C27 1.388(6) . ?
C27 H27 0.9500 . ?
C27 C28 1.380(6) . ?
C28 H28 0.9500 . ?
C28 C29 1.392(6) . ?
C29 C30 1.394(6) . ?
C30 H30 0.9500 . ?
C31 C32 1.492(6) . ?
C32 C33 1.385(6) . ?
C32 C34 1.394(6) . ?
C33 H33 0.9500 . ?
C34 H34 0.9500 . ?
C34 C35 1.379(6) . ?
C35 H35 0.9500 . ?
C35 C36 1.378(6) . ?
C36 H36 0.9500 . ?
C37 H37 0.9500 . ?
C37 C38 1.378(6) . ?
C38 H38 0.9500 . ?
C38 C39 1.377(6) . ?
C39 H39 0.9500 . ?
C39 C40 1.391(6) . ?
C40 C41 1.387(6) . ?
C40 C42 1.471(6) . ?
C41 H41 0.9500 . ?
C42 H42 0.9500 . ?
C43 C44 1.394(6) . ?
C43 C48 1.388(6) . ?
C44 H44 0.9500 . ?
C44 C45 1.380(6) . ?
C45 H45 0.9500 . ?
C45 C46 1.388(6) . ?
C46 H46 0.9500 . ?
C46 C47 1.385(6) . ?
C47 C48 1.396(5) . ?
C48 H48 0.9500 . ?
C49 C50 1.498(6) . ?
C50 C51 1.370(5) . ?
C50 C52 1.408(6) . ?
C51 H51 0.9500 . ?
C52 H52 0.9500 . ?
C52 C53 1.364(6) . ?
C53 H53 0.9500 . ?
C53 C54 1.375(6) . ?
C54 H54 0.9500 . ?
C55 H55 0.9500 . ?
C55 C56 1.383(6) . ?
C56 H56 0.9500 . ?
C56 C57 1.381(6) . ?
C57 H57 0.9500 . ?
C57 C58 1.388(6) . ?
C58 C59 1.392(5) . ?
C58 C60 1.469(6) . ?
C59 H59 0.9500 . ?
C60 H60 0.9500 . ?
C61 C62 1.383(6) . ?
C61 C66 1.396(5) . ?
C62 H62 0.9500 . ?
C62 C63 1.381(6) . ?
C63 H63 0.9500 . ?
C63 C64 1.388(6) . ?
C64 H64 0.9500 . ?
C64 C65 1.391(5) . ?
C65 C66 1.400(6) . ?
C66 H66 0.9500 . ?
C67 C68 1.515(5) . ?
C68 C69 1.377(6) . ?
C68 C70 1.397(6) . ?
C69 H69 0.9500 . ?
C70 H70 0.9500 . ?
C70 C71 1.380(6) . ?
C71 H71 0.9500 . ?
C71 C72 1.381(6) . ?
C72 H72 0.9500 . ?
O73 S1 1.384(10) . ?
C82 H82A 0.9800 . ?
C82 H82B 0.9800 . ?
C82 H82C 0.9800 . ?
C82 S1 1.675(10) . ?
S1 C74 1.762(14) . ?
C74 H74A 0.9800 . ?
C74 H74B 0.9800 . ?
C74 H74C 0.9800 . ?
O73A S1A 1.441(11) . ?
C83 H83A 0.9800 . ?
C83 H83B 0.9800 . ?
C83 H83C 0.9800 . ?
C83 S1A 1.716(10) . ?
S1A C81 1.762(15) . ?
C81 H81A 0.9800 . ?
C81 H81B 0.9800 . ?
C81 H81C 0.9800 . ?
C77 H77A 0.9800 . ?
C77 H77B 0.9800 . ?
C77 H77C 0.9800 . ?
C77 S5 1.778(8) . ?
C78 H78A 0.9800 . ?
C78 H78B 0.9800 . ?
C78 H78C 0.9800 . ?
C78 S5 1.742(7) . ?
S5 O8 1.458(7) . ?
C77A H77D 0.9800 . ?
C77A H77E 0.9800 . ?
C77A H77F 0.9800 . ?
C77A S5A 1.77(2) . ?
C78A H78D 0.9800 . ?
C78A H78E 0.9800 . ?
C78A H78F 0.9800 . ?
C78A S5A 1.73(2) . ?
S5A O8A 1.559(13) . ?
S7 O9 1.503(3) . ?
S7 C79 1.788(5) . ?
S7 C80 1.784(5) . ?
C79 H79A 0.9800 . ?
C79 H79B 0.9800 . ?
C79 H79C 0.9800 . ?
C80 H80A 0.9800 . ?
C80 H80B 0.9800 . ?
C80 H80C 0.9800 . ?
F1 B1 1.388(7) . ?
F2 B1 1.385(7) . ?
F3 B1 1.386(6) . ?
F4 B1 1.409(6) . ?
F5 B2 1.379(5) . ?
F6 B2 1.395(5) . ?
B2 F8 1.383(4) . ?
B2 F9 1.384(4) . ?
B2 F7 1.384(4) . ?
B2 F10 1.383(4) . ?
F16 B4 1.365(5) . ?
F17 B4 1.400(5) . ?
F18 B4 1.375(5) . ?
F19 B4 1.378(5) . ?
C75 H75A 0.9800 . ?
C75 H75B 0.9800 . ?
C75 H75C 0.9800 . ?
C75 S3 1.819(7) . ?
O76 S3 1.506(8) . ?
S3 C73 1.773(7) . ?
C73 H73A 0.9800 . ?
C73 H73B 0.9800 . ?
C73 H73C 0.9800 . ?
C75A H75D 0.9800 . ?
C75A H75E 0.9800 . ?
C75A H75F 0.9800 . ?
C75A S3A 1.839(14) . ?
O76A S3A 1.505(13) . ?
S3A C6A 1.778(12) . ?
C6A H6AA 0.9800 . ?
C6A H6AB 0.9800 . ?
C6A H6AC 0.9800 . ?
B3 F20 1.399(2) . ?
B3 F21 1.400(2) . ?
B3 F22 1.399(2) . ?
B3 F23 1.399(2) . ?
B3A F23A 1.399(2) . ?
B3A F20A 1.399(2) . ?
B3A F22A 1.399(2) . ?
B3A F21A 1.400(2) . ?

loop_
_geom_torsion_atom_site_label_1
_geom_torsion_atom_site_label_2
_geom_torsion_atom_site_label_3
_geom_torsion_atom_site_label_4
_geom_torsion
_geom_torsion_site_symmetry_1
_geom_torsion_site_symmetry_2
_geom_torsion_site_symmetry_3
_geom_torsion_site_symmetry_4
_geom_torsion_publ_flag
Pt1 N1 C1 C2 -177.7(3) . . . . ?
Pt1 N1 C5 C4 177.2(3) . . . . ?
Pt1 N5 C19 C20 166.2(4) . . . . ?
Pt1 N5 C23 C22 -166.4(3) . . . . ?
Pt1 N9 C37 C38 -177.6(4) . . . . ?
Pt1 N9 C41 C40 176.9(3) . . . . ?
Pt1 N13 C55 C56 -177.9(3) . . . . ?
Pt1 N13 C59 C58 178.7(3) . . . . ?
Pd1 N4 C17 C16 -179.6(3) . . . . ?
Pd1 N4 C18 C14 179.0(3) . . . . ?
Pd1 N8 C33 C32 174.7(3) . . . . ?
Pd1 N8 C36 C35 -176.2(3) . . . . ?
Pd1 N12 C51 C50 -174.8(3) . . . . ?
Pd1 N12 C54 C53 175.8(3) . . . . ?
Pd1 N16 C69 C68 -173.7(3) . . . . ?
Pd1 N16 C72 C71 174.5(3) . . . . ?
O1 C13 C14 C15 -154.0(4) . . . . ?
O1 C13 C14 C18 24.0(6) . . . . ?
O2 C31 C32 C33 -37.3(6) . . . . ?
O2 C31 C32 C34 141.0(5) . . . . ?
O3 C49 C50 C51 -161.4(5) . . . . ?
O3 C49 C50 C52 17.1(7) . . . . ?
O4 C67 C68 C69 161.1(4) . . . . ?
O4 C67 C68 C70 -18.9(6) . . . . ?
N1 C1 C2 C3 -0.1(7) . . . . ?
N2 C7 C8 C9 -176.2(4) . . . . ?
N2 C7 C12 C11 178.7(4) . . . . ?
N3 C11 C12 C7 177.9(4) . . . . ?
N3 C13 C14 C15 24.5(6) . . . . ?
N3 C13 C14 C18 -157.6(4) . . . . ?
N5 C19 C20 C21 0.7(8) . . . . ?
N6 C25 C26 C27 179.6(4) . . . . ?
N6 C25 C30 C29 179.6(4) . . . . ?
N7 C29 C30 C25 -179.0(4) . . . . ?
N7 C31 C32 C33 143.4(4) . . . . ?
N7 C31 C32 C34 -38.2(6) . . . . ?
N9 C37 C38 C39 1.5(8) . . . . ?
N10 C43 C44 C45 175.3(4) . . . . ?
N10 C43 C48 C47 -176.9(4) . . . . ?
N11 C47 C48 C43 179.5(4) . . . . ?
N11 C49 C50 C51 16.9(7) . . . . ?
N11 C49 C50 C52 -164.6(4) . . . . ?
N13 C55 C56 C57 -1.0(7) . . . . ?
N14 C61 C62 C63 -179.5(4) . . . . ?
N14 C61 C66 C65 -179.8(3) . . . . ?
N15 C65 C66 C61 179.2(4) . . . . ?
N15 C67 C68 C69 -20.4(6) . . . . ?
N15 C67 C68 C70 159.5(4) . . . . ?
C1 N1 C5 C4 1.8(6) . . . . ?
C1 C2 C3 C4 2.5(7) . . . . ?
C2 C3 C4 C5 -2.7(7) . . . . ?
C2 C3 C4 C6 174.8(4) . . . . ?
C3 C4 C5 N1 0.5(6) . . . . ?
C3 C4 C6 N2 -167.5(4) . . . . ?
C5 N1 C1 C2 -2.0(6) . . . . ?
C5 C4 C6 N2 9.8(6) . . . . ?
C6 N2 C7 C8 -1.2(6) . . . . ?
C6 N2 C7 C12 -179.2(4) . . . . ?
C6 C4 C5 N1 -176.8(4) . . . . ?
C7 N2 C6 C4 176.3(4) . . . . ?
C7 C8 C9 C10 -2.1(7) . . . . ?
C8 C7 C12 C11 0.6(6) . . . . ?
C8 C9 C10 C11 0.4(7) . . . . ?
C9 C10 C11 N3 -178.3(4) . . . . ?
C9 C10 C11 C12 1.8(6) . . . . ?
C10 C11 C12 C7 -2.3(6) . . . . ?
C11 N3 C13 O1 -0.1(7) . . . . ?
C11 N3 C13 C14 -178.5(4) . . . . ?
C12 C7 C8 C9 1.6(6) . . . . ?
C13 N3 C11 C10 156.3(4) . . . . ?
C13 N3 C11 C12 -23.8(6) . . . . ?
C13 C14 C15 C16 176.5(4) . . . . ?
C13 C14 C18 N4 -177.5(4) . . . . ?
C14 C15 C16 C17 0.9(6) . . . . ?
C15 C14 C18 N4 0.6(6) . . . . ?
C15 C16 C17 N4 0.4(6) . . . . ?
C17 N4 C18 C14 0.6(6) . . . . ?
C18 N4 C17 C16 -1.1(6) . . . . ?
C18 C14 C15 C16 -1.3(6) . . . . ?
C19 N5 C23 C22 2.6(6) . . . . ?
C19 C20 C21 C22 2.1(8) . . . . ?
C20 C21 C22 C23 -2.5(7) . . . . ?
C20 C21 C22 C24 -179.8(5) . . . . ?
C21 C22 C23 N5 0.2(6) . . . . ?
C21 C22 C24 N6 -164.6(5) . . . . ?
C23 N5 C19 C20 -3.1(7) . . . . ?
C23 C22 C24 N6 18.1(6) . . . . ?
C24 N6 C25 C26 -19.8(7) . . . . ?
C24 N6 C25 C30 161.1(4) . . . . ?
C24 C22 C23 N5 177.5(4) . . . . ?
C25 N6 C24 C22 -179.1(4) . . . . ?
C25 C26 C27 C28 1.7(7) . . . . ?
C26 C25 C30 C29 0.5(7) . . . . ?
C26 C27 C28 C29 -1.2(7) . . . . ?
C27 C28 C29 N7 179.4(4) . . . . ?
C27 C28 C29 C30 0.3(7) . . . . ?
C28 C29 C30 C25 0.1(6) . . . . ?
C29 N7 C31 O2 -1.3(7) . . . . ?
C29 N7 C31 C32 177.9(4) . . . . ?
C30 C25 C26 C27 -1.3(7) . . . . ?
C31 N7 C29 C28 -148.6(4) . . . . ?
C31 N7 C29 C30 30.5(6) . . . . ?
C31 C32 C33 N8 179.9(4) . . . . ?
C31 C32 C34 C35 -179.2(4) . . . . ?
C32 C34 C35 C36 -0.4(7) . . . . ?
C33 N8 C36 C35 -0.6(6) . . . . ?
C33 C32 C34 C35 -0.9(6) . . . . ?
C34 C32 C33 N8 1.5(6) . . . . ?
C34 C35 C36 N8 1.2(7) . . . . ?
C36 N8 C33 C32 -0.8(6) . . . . ?
C37 N9 C41 C40 -0.9(6) . . . . ?
C37 C38 C39 C40 -2.9(8) . . . . ?
C38 C39 C40 C41 2.3(7) . . . . ?
C38 C39 C40 C42 -174.8(5) . . . . ?
C39 C40 C41 N9 -0.4(6) . . . . ?
C39 C40 C42 N10 154.8(5) . . . . ?
C41 N9 C37 C38 0.4(6) . . . . ?
C41 C40 C42 N10 -22.2(7) . . . . ?
C42 N10 C43 C44 8.3(6) . . . . ?
C42 N10 C43 C48 -174.1(4) . . . . ?
C42 C40 C41 N9 176.6(4) . . . . ?
C43 N10 C42 C40 -173.9(4) . . . . ?
C43 C44 C45 C46 1.1(7) . . . . ?
C44 C43 C48 C47 0.9(6) . . . . ?
C44 C45 C46 C47 1.6(7) . . . . ?
C45 C46 C47 N11 179.4(4) . . . . ?
C45 C46 C47 C48 -3.0(7) . . . . ?
C46 C47 C48 C43 1.8(7) . . . . ?
C47 N11 C49 O3 -0.9(8) . . . . ?
C47 N11 C49 C50 -179.1(4) . . . . ?
C48 C43 C44 C45 -2.3(6) . . . . ?
C49 N11 C47 C46 -18.2(7) . . . . ?
C49 N11 C47 C48 164.2(4) . . . . ?
C49 C50 C51 N12 177.6(4) . . . . ?
C49 C50 C52 C53 -178.4(4) . . . . ?
C50 C52 C53 C54 1.0(7) . . . . ?
C51 N12 C54 C53 0.9(6) . . . . ?
C51 C50 C52 C53 0.2(7) . . . . ?
C52 C50 C51 N12 -0.9(6) . . . . ?
C52 C53 C54 N12 -1.6(7) . . . . ?
C54 N12 C51 C50 0.4(6) . . . . ?
C55 N13 C59 C58 -0.7(6) . . . . ?
C55 C56 C57 C58 -0.4(7) . . . . ?
C56 C57 C58 C59 1.2(6) . . . . ?
C56 C57 C58 C60 -177.3(4) . . . . ?
C57 C58 C59 N13 -0.7(6) . . . . ?
C57 C58 C60 N14 166.9(4) . . . . ?
C59 N13 C55 C56 1.6(6) . . . . ?
C59 C58 C60 N14 -11.6(6) . . . . ?
C60 N14 C61 C62 36.1(5) . . . . ?
C60 N14 C61 C66 -145.9(4) . . . . ?
C60 C58 C59 N13 177.8(4) . . . . ?
C61 N14 C60 C58 -175.9(3) . . . . ?
C61 C62 C63 C64 -1.2(7) . . . . ?
C62 C61 C66 C65 -1.8(6) . . . . ?
C62 C63 C64 C65 -0.9(7) . . . . ?
C63 C64 C65 N15 -177.8(4) . . . . ?
C63 C64 C65 C66 1.6(6) . . . . ?
C64 C65 C66 C61 -0.3(6) . . . . ?
C65 N15 C67 O4 -0.3(7) . . . . ?
C65 N15 C67 C68 -178.7(4) . . . . ?
C66 C61 C62 C63 2.6(6) . . . . ?
C67 N15 C65 C64 -7.5(7) . . . . ?
C67 N15 C65 C66 173.1(4) . . . . ?
C67 C68 C69 N16 178.7(3) . . . . ?
C67 C68 C70 C71 179.7(4) . . . . ?
C68 C70 C71 C72 1.3(6) . . . . ?
C69 N16 C72 C71 -1.0(6) . . . . ?
C69 C68 C70 C71 -0.3(6) . . . . ?
C70 C68 C69 N16 -1.3(6) . . . . ?
C70 C71 C72 N16 -0.6(7) . . . . ?
C72 N16 C69 C68 1.9(5) . . . . ?
